data_7700764
loop_
_publ_author_name
'Yu, You-Zhu'
'Guo, Yao'
'Zhang, Yan-Ru'
'Liu, Min-Min'
'Feng, Ya-Ru'
'Geng, Cui-Huan'
'Zhang, Xian-Ming'

_publ_section_title
;
 A series of silver doped butterfly-like Ti<sub>8</sub>Ag<sub>2</sub>
 clusters with two Ag ions panelled on a Ti<sub>8</sub> surface.
;
_journal_issue 35
_journal_name_full 'Dalton transactions (Cambridge, England : 2003)'
_journal_page_first 13423
_journal_page_last 13429
_journal_paper_doi 10.1039/c9dt02508a
_journal_volume 48
_journal_year 2019
_chemical_formula_moiety 'C190 H212 Ag2 O38 P2 Ti8, 4(C2 H3 N)'
_chemical_formula_sum 'C198 H224 Ag2 N4 O38 P2 Ti8'
_chemical_formula_weight 3928.68
_space_group_crystal_system triclinic
_space_group_IT_number 2
_space_group_name_Hall '-P 1'
_space_group_name_H-M_alt 'P -1'
_symmetry_space_group_name_Hall '-P 1'
_symmetry_space_group_name_H-M 'P -1'
_atom_sites_solution_hydrogens geom
_audit_creation_date 2019-07-12
_audit_creation_method
;
Olex2 1.2
(compiled 2018.05.29 svn.r3508 for OlexSys, GUI svn.r5506)
;
_audit_update_record
;
2019-07-17 deposited with the CCDC.    2019-08-07 downloaded from the CCDC.
;
_cell_angle_alpha 107.8060(10)
_cell_angle_beta 112.2850(10)
_cell_angle_gamma 104.1300(10)
_cell_formula_units_Z 1
_cell_length_a 16.6988(3)
_cell_length_b 18.6668(3)
_cell_length_c 19.6322(3)
_cell_measurement_reflns_used 9654
_cell_measurement_temperature 170(2)
_cell_measurement_theta_max 32.81
_cell_measurement_theta_min 2.77
_cell_volume 4920.39(17)
_computing_cell_refinement 'Bruker SAINT'
_computing_data_collection 'Bruker APEX2'
_computing_molecular_graphics 'Olex2 (Dolomanov et al., 2009)'
_computing_publication_material 'Olex2 (Dolomanov et al., 2009)'
_computing_structure_refinement 'XL (Sheldrick, 2008)'
_computing_structure_solution 'SHELXS-97 (Sheldrick 2008)'
_diffrn_ambient_temperature 170(2)
_diffrn_measured_fraction_theta_full 0.994
_diffrn_measured_fraction_theta_max 0.994
_diffrn_measurement_device_type 'Bruker APEX-II CCD'
_diffrn_measurement_method '\f and \w scans'
_diffrn_radiation_type MoK\a
_diffrn_radiation_wavelength 0.71073
_diffrn_reflns_av_R_equivalents 0.0188
_diffrn_reflns_av_unetI/netI 0.0200
_diffrn_reflns_Laue_measured_fraction_full 0.994
_diffrn_reflns_Laue_measured_fraction_max 0.994
_diffrn_reflns_limit_h_max 22
_diffrn_reflns_limit_h_min -21
_diffrn_reflns_limit_k_max 24
_diffrn_reflns_limit_k_min -24
_diffrn_reflns_limit_l_max 26
_diffrn_reflns_limit_l_min -26
_diffrn_reflns_number 78290
_diffrn_reflns_point_group_measured_fraction_full 0.994
_diffrn_reflns_point_group_measured_fraction_max 0.994
_diffrn_reflns_theta_full 25.242
_diffrn_reflns_theta_max 28.282
_diffrn_reflns_theta_min 1.834
_diffrn_standards_number 0
_exptl_absorpt_coefficient_mu 0.588
_exptl_absorpt_correction_type none
_exptl_crystal_colour colourless
_exptl_crystal_density_diffrn 1.326
_exptl_crystal_description block
_exptl_crystal_F_000 2044
_exptl_crystal_size_max 0.27
_exptl_crystal_size_mid 0.24
_exptl_crystal_size_min 0.19
_refine_diff_density_max 1.550
_refine_diff_density_min -1.371
_refine_diff_density_rms 0.082
_refine_ls_extinction_method none
_refine_ls_goodness_of_fit_ref 1.026
_refine_ls_hydrogen_treatment constr
_refine_ls_matrix_type full
_refine_ls_number_parameters 1021
_refine_ls_number_reflns 24262
_refine_ls_number_restraints 956
_refine_ls_restrained_S_all 1.022
_refine_ls_R_factor_all 0.0504
_refine_ls_R_factor_gt 0.0439
_refine_ls_shift/su_max 0.002
_refine_ls_shift/su_mean 0.000
_refine_ls_structure_factor_coef Fsqd
_refine_ls_weighting_details 'w=1/[\s^2^(Fo^2^)+(0.0556P)^2^+7.9318P] where P=(Fo^2^+2Fc^2^)/3'
_refine_ls_weighting_scheme calc
_refine_ls_wR_factor_gt 0.1120
_refine_ls_wR_factor_ref 0.1183
_reflns_Friedel_coverage 0.000
_reflns_number_gt 21452
_reflns_number_total 24262
_reflns_threshold_expression 'I > 2\s(I)'
_cod_data_source_file c9dt02508a2.cif
_cod_data_source_block 2
_cod_depositor_comments 'Adding full bibliography for 7700762--7700767.cif.'
_cod_original_cell_volume 4920.38(15)
_cod_database_code 7700764
_shelx_shelxl_version_number 2014/7
_shelx_space_group_comment
;
The symmetry employed for this shelxl refinement is uniquely defined
by the following loop, which should always be used as a source of
symmetry information in preference to the above space-group names.
They are only intended as comments.
;
_shelx_estimated_absorpt_t_max 0.896
_shelx_estimated_absorpt_t_min 0.857
_olex2_refinement_description
;
1. Fixed Uiso
 At 1.2 times of:
  All C(H) groups, All C(H,H,H) groups
2. Restrained distances
 N1-C97
 1.15 with sigma of 0.01
 C91-C90 = C90-C92 = C90-C93 = C96-C97 = C94-C95
 1.52 with sigma of 0.01
3. Rigid bond restraints
 C1, C2, C3, C4, C5, C6, C7, C8, C9, C10, C11, C12, C13, C14, C15, C16, C017,
 C17, C18, C19, C20, C21, C19A, C20A, C21A, C22, C23, C24, C25, C26, C27, C28,
 C29, C30, C31, C32, C33, C34, C35, C36, C37, C38, C39, C40, C41, C42, C43, C44,
  C45, C46, C47, C48, C49, C50, C51, C52, C53, C54, C55, C56, C57, C58, C59,
 C60, C61, C62, C63, C64, C65, C66, C67, C68, C69, C70, C71, C72, C73, C74, C75,
  C76, C77, C78, C79, C80, C81, C82, C83, C84, C85, C86, C87, C88, C89, C90,
 C91, C92, C93, C94, C95, C96, C97, C02Q
 with sigma for 1-2 distances of 0.01 and sigma for 1-3 distances of 0.01
4. Uiso/Uaniso restraints and constraints
C1 \\sim C2 \\sim C3 \\sim C4 \\sim C5 \\sim C6 \\sim C7 \\sim C8 \\sim C9
\\sim C10 \\sim C11 \\sim C12 \\sim C13 \\sim C14 \\sim C15 \\sim C16 \\sim
C017 \\sim C17 \\sim C18 \\sim C19 \\sim C20 \\sim C21 \\sim C19A \\sim C20A
\\sim C21A \\sim C22 \\sim C23 \\sim C24 \\sim C25 \\sim C26 \\sim C27 \\sim
C28 \\sim C29 \\sim C30 \\sim C31 \\sim C32 \\sim C33 \\sim C34 \\sim C35 \\sim
C36 \\sim C37 \\sim C38 \\sim C39 \\sim C40 \\sim C41 \\sim C42 \\sim C43 \\sim
C44 \\sim C45 \\sim C46 \\sim C47 \\sim C48 \\sim C49 \\sim C50 \\sim C51 \\sim
C52 \\sim C53 \\sim C54 \\sim C55 \\sim C56 \\sim C57 \\sim C58 \\sim C59 \\sim
C60 \\sim C61 \\sim C62 \\sim C63 \\sim C64 \\sim C65 \\sim C66 \\sim C67 \\sim
C68 \\sim C69 \\sim C70 \\sim C71 \\sim C72 \\sim C73 \\sim C74 \\sim C75 \\sim
C76 \\sim C77 \\sim C78 \\sim C79 \\sim C80 \\sim C81 \\sim C82 \\sim C83 \\sim
C84 \\sim C85 \\sim C86 \\sim C87 \\sim C88 \\sim C89 \\sim C90 \\sim C91 \\sim
C92 \\sim C93 \\sim C94 \\sim C95 \\sim C96 \\sim C97 \\sim C02Q: within 2A
with sigma of 0.01 and sigma for terminal atoms of 0.02
Uanis(C19) \\sim Ueq, Uanis(C20A) \\sim Ueq, Uanis(C41) \\sim Ueq, Uanis(C19A)
\\sim Ueq, Uanis(C18) \\sim Ueq, Uanis(N1) \\sim Ueq, Uanis(N2) \\sim Ueq,
Uanis(C96) \\sim Ueq, Uanis(C97) \\sim Ueq, Uanis(C94) \\sim Ueq, Uanis(C95)
\\sim Ueq: with sigma of 0.01 and sigma for terminal atoms of 0.02
Uanis(C29) \\sim Ueq, Uanis(C40) \\sim Ueq, Uanis(N2) \\sim Ueq: with sigma of
0.01 and sigma for terminal atoms of 0.02
Uanis(C8) = Uanis(C9) = Uanis(C10) = Uanis(C02Q)
Uanis(C40) = Uanis(C41) = Uanis(C42) = Uanis(C43)
Uanis(C29) = Uanis(C30) = Uanis(C31) = Uanis(C32)
Uanis(C18) = Uanis(C19) = Uanis(C19A) = Uanis(C20) = Uanis(C20A) = Uanis(C21) =
Uanis(C21A)
Uanis(C79) = Uanis(C80) = Uanis(C81) = Uanis(C82)
Uanis(C90) = Uanis(C91) = Uanis(C92) = Uanis(C93)
Uanis(C69) = Uanis(C70) = Uanis(C71) = Uanis(C72)
5. Others
 Sof(C19A)=Sof(H19D)=Sof(H19E)=Sof(H19F)=Sof(C20A)=Sof(H20D)=Sof(H20E)=
 Sof(H20F)=Sof(C21A)=Sof(H21D)=Sof(H21E)=Sof(H21F)=1-FVAR(1)
 Sof(C19)=Sof(H19A)=Sof(H19B)=Sof(H19C)=Sof(C20)=Sof(H20A)=Sof(H20B)=Sof(H20C)=
 Sof(C21)=Sof(H21A)=Sof(H21B)=Sof(H21C)=FVAR(1)
6.a Me refined with riding coordinates:
 C9(H9A,H9B,H9C), C10(H10A,H10B,H10C), C19(H19A,H19B,H19C), C20(H20A,H20B,
 H20C), C21(H21A,H21B,H21C), C19A(H19D,H19E,H19F), C20A(H20D,H20E,H20F),
 C21A(H21D,H21E,H21F), C30(H30A,H30B,H30C), C31(H31A,H31B,H31C), C32(H32A,H32B,
 H32C), C41(H41A,H41B,H41C), C42(H42A,H42B,H42C), C43(H43A,H43B,H43C), C70(H70A,
 H70B,H70C), C71(H71A,H71B,H71C), C72(H72A,H72B,H72C), C80(H80A,H80B,H80C),
 C81(H81A,H81B,H81C), C82(H82A,H82B,H82C), C91(H91A,H91B,H91C), C92(H92A,H92B,
 H92C), C93(H93A,H93B,H93C), C02Q(H02A,H02B,H02C)
6.b Aromatic/amide H refined with riding coordinates:
 C3(H3), C4(H4), C6(H6), C7(H7), C13(H13), C14(H14), C16(H16), C017(H017),
 C17(H17), C24(H24), C25(H25), C27(H27), C28(H28), C35(H35), C36(H36), C38(H38),
  C39(H39), C45(H45), C46(H46), C47(H47), C48(H48), C49(H49), C51(H51),
 C52(H52), C53(H53), C54(H54), C55(H55), C57(H57), C58(H58), C59(H59), C60(H60),
  C61(H61), C64(H64), C65(H65), C67(H67), C68(H68), C74(H74), C76(H76),
 C78(H78), C85(H85), C86(H86), C88(H88), C89(H89)
6.c Idealised Me refined as rotating group:
 C94(H94A,H94B,H94C), C96(H96A,H96B,H96C)
;
_olex2_submission_special_instructions 'No special instructions were received'

loop_
_space_group_symop_operation_xyz
'x, y, z'
'-x, -y, -z'

loop_
_atom_site_label
_atom_site_type_symbol
_atom_site_fract_x
_atom_site_fract_y
_atom_site_fract_z
_atom_site_U_iso_or_equiv
_atom_site_adp_type
_atom_site_occupancy
_atom_site_site_symmetry_order
_atom_site_calc_flag
_atom_site_refinement_flags_posn
_atom_site_refinement_flags_adp
_atom_site_refinement_flags_occupancy
_atom_site_disorder_assembly
_atom_site_disorder_group
Ag1 Ag 0.47392(2) 0.52731(2) 0.77992(2) 0.02336(5) Uani 1 1 d . . . . .
C1 C 0.33447(15) 0.32933(13) 0.68034(13) 0.0200(4) Uani 1 1 d . U . . .
C2 C 0.28646(15) 0.24792(13) 0.67562(13) 0.0214(4) Uani 1 1 d . U . . .
C3 C 0.30753(17) 0.23763(14) 0.74668(14) 0.0260(4) Uani 1 1 d . U . . .
H3 H 0.3549 0.2809 0.7972 0.031 Uiso 1 1 calc R . . . .
C4 C 0.2587(2) 0.16368(15) 0.74305(15) 0.0315(5) Uani 1 1 d . U . . .
H4 H 0.2741 0.1579 0.7913 0.038 Uiso 1 1 calc R . . . .
C5 C 0.1874(2) 0.09823(16) 0.66874(17) 0.0357(6) Uani 1 1 d . U . . .
C6 C 0.1697(2) 0.10855(16) 0.59776(16) 0.0401(6) Uani 1 1 d . U . . .
H6 H 0.1240 0.0647 0.5470 0.048 Uiso 1 1 calc R . . . .
C7 C 0.21769(19) 0.18189(15) 0.60039(15) 0.0313(5) Uani 1 1 d . U . . .
H7 H 0.2040 0.1870 0.5520 0.038 Uiso 1 1 calc R . . . .
C8 C 0.1268(3) 0.0177(2) 0.6624(3) 0.0708(6) Uani 1 1 d . U . . .
C9 C 0.1240(3) -0.0556(2) 0.6004(3) 0.0708(6) Uani 1 1 d . U . . .
H9A H 0.1022 -0.0534 0.5486 0.085 Uiso 1 1 calc R . . . .
H9B H 0.1864 -0.0549 0.6190 0.085 Uiso 1 1 calc R . . . .
H9C H 0.0815 -0.1054 0.5940 0.085 Uiso 1 1 calc R . . . .
C10 C 0.0241(3) 0.0152(2) 0.6350(3) 0.0708(6) Uani 1 1 d . U . . .
H10A H 0.0267 0.0622 0.6749 0.085 Uiso 1 1 calc R . . . .
H10B H -0.0008 0.0162 0.5826 0.085 Uiso 1 1 calc R . . . .
H10C H -0.0163 -0.0344 0.6306 0.085 Uiso 1 1 calc R . . . .
C11 C 0.28760(16) 0.55919(14) 0.70925(14) 0.0221(4) Uani 1 1 d . U . . .
C12 C 0.21640(16) 0.59560(14) 0.70446(14) 0.0228(4) Uani 1 1 d . U . . .
C13 C 0.13373(18) 0.56741(16) 0.63127(16) 0.0318(5) Uani 1 1 d . U . . .
H13 H 0.1210 0.5240 0.5842 0.038 Uiso 1 1 calc R . . . .
C14 C 0.06999(18) 0.60370(17) 0.62808(17) 0.0356(6) Uani 1 1 d . U . . .
H14 H 0.0142 0.5831 0.5789 0.043 Uiso 1 1 calc R . . . .
C15 C 0.08721(17) 0.67026(16) 0.69664(17) 0.0301(5) Uani 1 1 d . U . . .
C16 C 0.1707(2) 0.69791(18) 0.76922(17) 0.0364(6) Uani 1 1 d . U . . .
H16 H 0.1845 0.7424 0.8160 0.044 Uiso 1 1 calc R . . . .
C017 C 0.83605(18) 0.86193(16) 0.75502(15) 0.0326(5) Uani 1 1 d . U . . .
H017 H 0.8290 0.8182 0.7688 0.039 Uiso 1 1 calc R . . . .
C17 C 0.23380(19) 0.66071(17) 0.77349(15) 0.0331(5) Uani 1 1 d . U . . .
H17 H 0.2884 0.6797 0.8232 0.040 Uiso 1 1 calc R . . . .
C18 C 0.0162(2) 0.7102(2) 0.6904(2) 0.0492(5) Uani 1 1 d . U . . .
C19 C 0.0031(3) 0.7422(3) 0.6258(3) 0.0492(5) Uani 0.712(4) 1 d . U P A 1
H19A H 0.0632 0.7810 0.6400 0.059 Uiso 0.712(4) 1 calc R . P A 1
H19B H -0.0226 0.6969 0.5731 0.059 Uiso 0.712(4) 1 calc R . P A 1
H19C H -0.0397 0.7687 0.6237 0.059 Uiso 0.712(4) 1 calc R . P A 1
C20 C -0.0776(3) 0.6492(3) 0.6689(4) 0.0492(5) Uani 0.712(4) 1 d . U P A 1
H20A H -0.0687 0.6294 0.7099 0.059 Uiso 0.712(4) 1 calc R . P A 1
H20B H -0.1206 0.6756 0.6669 0.059 Uiso 0.712(4) 1 calc R . P A 1
H20C H -0.1035 0.6037 0.6163 0.059 Uiso 0.712(4) 1 calc R . P A 1
C21 C 0.0524(3) 0.7873(3) 0.7724(3) 0.0492(5) Uani 0.712(4) 1 d . U P A 1
H21A H 0.1123 0.8268 0.7869 0.059 Uiso 0.712(4) 1 calc R . P A 1
H21B H 0.0073 0.8117 0.7652 0.059 Uiso 0.712(4) 1 calc R . P A 1
H21C H 0.0599 0.7707 0.8153 0.059 Uiso 0.712(4) 1 calc R . P A 1
C19A C -0.0684(8) 0.6687(7) 0.5938(8) 0.0492(5) Uani 0.288(4) 1 d . U P A 2
H19D H -0.0979 0.6101 0.5737 0.059 Uiso 0.288(4) 1 calc R . P A 2
H19E H -0.1150 0.6911 0.5905 0.059 Uiso 0.288(4) 1 calc R . P A 2
H19F H -0.0415 0.6808 0.5611 0.059 Uiso 0.288(4) 1 calc R . P A 2
C20A C -0.0402(8) 0.6788(7) 0.7273(9) 0.0492(5) Uani 0.288(4) 1 d . U P A 2
H20D H -0.0674 0.6196 0.7013 0.059 Uiso 0.288(4) 1 calc R . P A 2
H20E H 0.0008 0.6988 0.7851 0.059 Uiso 0.288(4) 1 calc R . P A 2
H20F H -0.0899 0.6979 0.7191 0.059 Uiso 0.288(4) 1 calc R . P A 2
C21A C 0.0609(8) 0.7962(7) 0.7219(8) 0.0492(5) Uani 0.288(4) 1 d . U P A 2
H21D H 0.0946 0.8090 0.6940 0.059 Uiso 0.288(4) 1 calc R . P A 2
H21E H 0.0141 0.8187 0.7136 0.059 Uiso 0.288(4) 1 calc R . P A 2
H21F H 0.1047 0.8195 0.7796 0.059 Uiso 0.288(4) 1 calc R . P A 2
C22 C 0.56885(15) 0.38585(12) 0.68273(12) 0.0179(4) Uani 1 1 d . U . . .
C23 C 0.62094(15) 0.37774(13) 0.75859(13) 0.0204(4) Uani 1 1 d . U . . .
C24 C 0.57512(17) 0.32072(14) 0.77793(14) 0.0250(4) Uani 1 1 d . U . . .
H24 H 0.5112 0.2861 0.7427 0.030 Uiso 1 1 calc R . . . .
C25 C 0.62473(19) 0.31538(16) 0.84994(15) 0.0307(5) Uani 1 1 d . U . . .
H25 H 0.5934 0.2765 0.8618 0.037 Uiso 1 1 calc R . . . .
C26 C 0.71991(19) 0.36666(15) 0.90458(14) 0.0302(5) Uani 1 1 d . U . . .
C27 C 0.76492(19) 0.42312(16) 0.88384(16) 0.0343(5) Uani 1 1 d . U . . .
H27 H 0.8288 0.4577 0.9190 0.041 Uiso 1 1 calc R . . . .
C28 C 0.71636(17) 0.42873(15) 0.81189(15) 0.0293(5) Uani 1 1 d . U . . .
H28 H 0.7479 0.4668 0.7994 0.035 Uiso 1 1 calc R . . . .
C29 C 0.7773(3) 0.3623(2) 0.9844(2) 0.0562(4) Uani 1 1 d . U . . .
C30 C 0.8367(3) 0.4500(2) 1.0558(2) 0.0562(4) Uani 1 1 d . U . . .
H30A H 0.7954 0.4760 1.0622 0.067 Uiso 1 1 calc R . . . .
H30B H 0.8719 0.4468 1.1056 0.067 Uiso 1 1 calc R . . . .
H30C H 0.8798 0.4816 1.0441 0.067 Uiso 1 1 calc R . . . .
C31 C 0.8377(3) 0.3169(2) 0.9703(2) 0.0562(4) Uani 1 1 d . U . . .
H31A H 0.8780 0.3450 0.9542 0.067 Uiso 1 1 calc R . . . .
H31B H 0.8760 0.3152 1.0202 0.067 Uiso 1 1 calc R . . . .
H31C H 0.7974 0.2616 0.9278 0.067 Uiso 1 1 calc R . . . .
C32 C 0.7141(3) 0.3161(2) 1.0100(2) 0.0562(4) Uani 1 1 d . U . . .
H32A H 0.6752 0.3440 1.0192 0.067 Uiso 1 1 calc R . . . .
H32B H 0.6744 0.2609 0.9673 0.067 Uiso 1 1 calc R . . . .
H32C H 0.7530 0.3145 1.0597 0.067 Uiso 1 1 calc R . . . .
C33 C 0.51324(16) 0.69326(13) 0.71877(12) 0.0200(4) Uani 1 1 d . U . . .
C34 C 0.54982(16) 0.77930(13) 0.78089(13) 0.0230(4) Uani 1 1 d . U . . .
C35 C 0.49778(19) 0.80451(15) 0.81662(16) 0.0307(5) Uani 1 1 d . U . . .
H35 H 0.4415 0.7661 0.8056 0.037 Uiso 1 1 calc R . . . .
C36 C 0.5299(2) 0.88717(16) 0.86889(17) 0.0369(6) Uani 1 1 d . U . . .
H36 H 0.4951 0.9035 0.8931 0.044 Uiso 1 1 calc R . . . .
C37 C 0.6129(2) 0.94561(15) 0.88559(17) 0.0364(6) Uani 1 1 d . U . . .
C38 C 0.6659(2) 0.91879(16) 0.85134(18) 0.0394(6) Uani 1 1 d . U . . .
H38 H 0.7228 0.9569 0.8632 0.047 Uiso 1 1 calc R . . . .
C39 C 0.63514(19) 0.83672(15) 0.80020(16) 0.0328(5) Uani 1 1 d . U . . .
H39 H 0.6719 0.8199 0.7786 0.039 Uiso 1 1 calc R . . . .
C40 C 0.6442(4) 1.0383(2) 0.9355(3) 0.0742(6) Uani 1 1 d . U . . .
C41 C 0.5860(3) 1.0570(2) 0.9756(3) 0.0742(6) Uani 1 1 d . U . . .
H41A H 0.5201 1.0310 0.9347 0.089 Uiso 1 1 calc R . . . .
H41B H 0.5955 1.0363 1.0159 0.089 Uiso 1 1 calc R . . . .
H41C H 0.6052 1.1155 1.0018 0.089 Uiso 1 1 calc R . . . .
C42 C 0.6335(4) 1.0755(2) 0.8735(3) 0.0742(6) Uani 1 1 d . U . . .
H42A H 0.6707 1.0634 0.8481 0.089 Uiso 1 1 calc R . . . .
H42B H 0.5680 1.0520 0.8321 0.089 Uiso 1 1 calc R . . . .
H42C H 0.6550 1.1342 0.9020 0.089 Uiso 1 1 calc R . . . .
C43 C 0.7471(3) 1.0788(2) 0.9995(3) 0.0742(6) Uani 1 1 d . U . . .
H43A H 0.7843 1.0669 0.9740 0.089 Uiso 1 1 calc R . . . .
H43B H 0.7663 1.1374 1.0257 0.089 Uiso 1 1 calc R . . . .
H43C H 0.7565 1.0581 1.0398 0.089 Uiso 1 1 calc R . . . .
C44 C 0.62939(18) 0.71553(14) 0.95790(14) 0.0276(5) Uani 1 1 d . U . . .
C45 C 0.5531(2) 0.72032(18) 0.96923(19) 0.0399(6) Uani 1 1 d . U . . .
H45 H 0.4991 0.6726 0.9464 0.048 Uiso 1 1 calc R . . . .
C46 C 0.5571(3) 0.7958(2) 1.0143(2) 0.0512(8) Uani 1 1 d . U . . .
H46 H 0.5068 0.7985 1.0231 0.061 Uiso 1 1 calc R . . . .
C47 C 0.6360(3) 0.8672(2) 1.0461(2) 0.0556(9) Uani 1 1 d . U . . .
H47 H 0.6390 0.9180 1.0765 0.067 Uiso 1 1 calc R . . . .
C48 C 0.7095(3) 0.86280(19) 1.0328(2) 0.0562(9) Uani 1 1 d . U . . .
H48 H 0.7619 0.9110 1.0532 0.067 Uiso 1 1 calc R . . . .
C49 C 0.7070(2) 0.78722(17) 0.98905(18) 0.0417(6) Uani 1 1 d . U . . .
H49 H 0.7579 0.7851 0.9808 0.050 Uiso 1 1 calc R . . . .
C50 C 0.62781(16) 0.56859(14) 0.97434(13) 0.0230(4) Uani 1 1 d . U . . .
C51 C 0.57864(17) 0.48416(15) 0.94175(14) 0.0270(4) Uani 1 1 d . U . . .
H51 H 0.5452 0.4522 0.8851 0.032 Uiso 1 1 calc R . . . .
C52 C 0.5790(2) 0.44711(17) 0.99300(17) 0.0337(5) Uani 1 1 d . U . . .
H52 H 0.5458 0.3904 0.9708 0.040 Uiso 1 1 calc R . . . .
C53 C 0.6289(2) 0.49463(18) 1.07770(16) 0.0345(5) Uani 1 1 d . U . . .
H53 H 0.6298 0.4698 1.1123 0.041 Uiso 1 1 calc R . . . .
C54 C 0.67715(19) 0.57849(18) 1.11022(15) 0.0340(5) Uani 1 1 d . U . . .
H54 H 0.7100 0.6102 1.1669 0.041 Uiso 1 1 calc R . . . .
C55 C 0.67736(18) 0.61635(16) 1.05973(14) 0.0296(5) Uani 1 1 d . U . . .
H55 H 0.7102 0.6731 1.0823 0.035 Uiso 1 1 calc R . . . .
C56 C 0.72828(16) 0.62819(14) 0.89711(14) 0.0244(4) Uani 1 1 d . U . . .
C57 C 0.81184(17) 0.63689(15) 0.95996(15) 0.0298(5) Uani 1 1 d . U . . .
H57 H 0.8141 0.6366 1.0079 0.036 Uiso 1 1 calc R . . . .
C58 C 0.89117(18) 0.64594(17) 0.95047(18) 0.0380(6) Uani 1 1 d . U . . .
H58 H 0.9466 0.6514 0.9921 0.046 Uiso 1 1 calc R . . . .
C59 C 0.8886(2) 0.64696(19) 0.8793(2) 0.0424(6) Uani 1 1 d . U . . .
H59 H 0.9424 0.6536 0.8736 0.051 Uiso 1 1 calc R . . . .
C60 C 0.8063(2) 0.6381(2) 0.81681(19) 0.0413(6) Uani 1 1 d . U . . .
H60 H 0.8047 0.6389 0.7692 0.050 Uiso 1 1 calc R . . . .
C61 C 0.72583(19) 0.62803(17) 0.82538(16) 0.0328(5) Uani 1 1 d . U . . .
H61 H 0.6701 0.6211 0.7829 0.039 Uiso 1 1 calc R . . . .
C62 C 0.76590(15) 0.44602(13) 0.55271(13) 0.0200(4) Uani 1 1 d . U . . .
C63 C 0.83836(15) 0.41522(14) 0.58687(14) 0.0229(4) Uani 1 1 d . U . . .
C64 C 0.8722(2) 0.42333(17) 0.66593(16) 0.0338(5) Uani 1 1 d . U . . .
H64 H 0.8513 0.4500 0.6996 0.041 Uiso 1 1 calc R . . . .
C65 C 0.9379(2) 0.39120(19) 0.69496(17) 0.0390(6) Uani 1 1 d . U . . .
H65 H 0.9609 0.3972 0.7485 0.047 Uiso 1 1 calc R . . . .
C66 C 0.96955(18) 0.35069(16) 0.64603(16) 0.0328(5) Uani 1 1 d . U . . .
C67 C 0.9354(2) 0.3442(2) 0.56729(17) 0.0401(6) Uani 1 1 d . U . . .
H67 H 0.9561 0.3174 0.5334 0.048 Uiso 1 1 calc R . . . .
C68 C 0.8715(2) 0.37649(18) 0.53800(16) 0.0343(5) Uani 1 1 d . U . . .
H68 H 0.8504 0.3723 0.4852 0.041 Uiso 1 1 calc R . . . .
C69 C 1.0423(2) 0.3148(2) 0.6752(2) 0.0533(4) Uani 1 1 d . U . . .
C70 C 1.1340(2) 0.3647(2) 0.6795(2) 0.0533(4) Uani 1 1 d . U . . .
H70A H 1.1582 0.4214 0.7176 0.064 Uiso 1 1 calc R . . . .
H70B H 1.1804 0.3430 0.6974 0.064 Uiso 1 1 calc R . . . .
H70C H 1.1204 0.3607 0.6260 0.064 Uiso 1 1 calc R . . . .
C71 C 1.0040(2) 0.2250(2) 0.6149(2) 0.0533(4) Uani 1 1 d . U . . .
H71A H 0.9891 0.2209 0.5612 0.064 Uiso 1 1 calc R . . . .
H71B H 1.0509 0.2036 0.6322 0.064 Uiso 1 1 calc R . . . .
H71C H 0.9477 0.1937 0.6132 0.064 Uiso 1 1 calc R . . . .
C72 C 1.0656(3) 0.3198(2) 0.7606(2) 0.0533(4) Uani 1 1 d . U . . .
H72A H 1.0900 0.3762 0.7994 0.064 Uiso 1 1 calc R . . . .
H72B H 1.0091 0.2881 0.7583 0.064 Uiso 1 1 calc R . . . .
H72C H 1.1123 0.2981 0.7773 0.064 Uiso 1 1 calc R . . . .
C73 C 0.72279(14) 0.76143(12) 0.60901(13) 0.0199(4) Uani 1 1 d . U . . .
C74 C 0.7997(2) 0.91287(15) 0.65374(17) 0.0371(6) Uani 1 1 d . U . . .
H74 H 0.7696 0.9035 0.5992 0.044 Uiso 1 1 calc R . . . .
C75 C 0.78876(16) 0.84701(13) 0.67324(14) 0.0242(4) Uani 1 1 d . U . . .
C76 C 0.8940(2) 0.94235(17) 0.81616(17) 0.0405(6) Uani 1 1 d . U . . .
H76 H 0.9269 0.9516 0.8704 0.049 Uiso 1 1 calc R . . . .
C77 C 0.9036(2) 1.00881(16) 0.79793(18) 0.0407(6) Uani 1 1 d . U . . .
C78 C 0.8556(2) 0.99268(17) 0.7157(2) 0.0460(7) Uani 1 1 d . U . . .
H78 H 0.8612 1.0365 0.7021 0.055 Uiso 1 1 calc R . . . .
C79 C 0.9615(3) 1.0983(2) 0.8654(3) 0.0723(6) Uani 1 1 d . U . . .
C80 C 1.0295(3) 1.1461(2) 0.8453(3) 0.0723(6) Uani 1 1 d . U . . .
H80A H 0.9947 1.1429 0.7919 0.087 Uiso 1 1 calc R . . . .
H80B H 1.0619 1.2028 0.8856 0.087 Uiso 1 1 calc R . . . .
H80C H 1.0750 1.1230 0.8457 0.087 Uiso 1 1 calc R . . . .
C81 C 1.0174(3) 1.1043(2) 0.9492(3) 0.0723(6) Uani 1 1 d . U . . .
H81A H 1.0619 1.0801 0.9488 0.087 Uiso 1 1 calc R . . . .
H81B H 1.0511 1.1612 0.9889 0.087 Uiso 1 1 calc R . . . .
H81C H 0.9751 1.0754 0.9633 0.087 Uiso 1 1 calc R . . . .
C82 C 0.8933(3) 1.1375(2) 0.8707(3) 0.0723(6) Uani 1 1 d . U . . .
H82A H 0.8558 1.1351 0.8183 0.087 Uiso 1 1 calc R . . . .
H82B H 0.8524 1.1082 0.8858 0.087 Uiso 1 1 calc R . . . .
H82C H 0.9284 1.1940 0.9114 0.087 Uiso 1 1 calc R . . . .
C83 C 0.53469(16) 0.26752(13) 0.46024(13) 0.0201(4) Uani 1 1 d . U . . .
C84 C 0.54781(18) 0.18896(14) 0.44550(15) 0.0267(5) Uani 1 1 d . U . . .
C85 C 0.6327(2) 0.18886(17) 0.49469(18) 0.0371(6) Uani 1 1 d . U . . .
H85 H 0.6826 0.2383 0.5368 0.045 Uiso 1 1 calc R . . . .
C86 C 0.6444(3) 0.1153(2) 0.4817(2) 0.0465(7) Uani 1 1 d . U . . .
H86 H 0.7023 0.1165 0.5152 0.056 Uiso 1 1 calc R . . . .
C87 C 0.5717(3) 0.04069(19) 0.4203(2) 0.0480(7) Uani 1 1 d . U . . .
C88 C 0.4880(3) 0.04190(19) 0.3701(2) 0.0551(9) Uani 1 1 d . U . . .
H88 H 0.4387 -0.0075 0.3273 0.066 Uiso 1 1 calc R . . . .
C89 C 0.4748(2) 0.11462(16) 0.38143(18) 0.0430(7) Uani 1 1 d . U . . .
H89 H 0.4178 0.1135 0.3465 0.052 Uiso 1 1 calc R . . . .
C90 C 0.5828(4) -0.0412(2) 0.4068(3) 0.0785(7) Uani 1 1 d D U . . .
C91 C 0.6760(4) -0.0301(3) 0.4744(3) 0.0785(7) Uani 1 1 d D U . . .
H91A H 0.7282 0.0086 0.4769 0.094 Uiso 1 1 calc R . . . .
H91B H 0.6775 -0.0097 0.5263 0.094 Uiso 1 1 calc R . . . .
H91C H 0.6810 -0.0822 0.4625 0.094 Uiso 1 1 calc R . . . .
C92 C 0.5830(4) -0.0762(3) 0.3263(3) 0.0785(7) Uani 1 1 d D U . . .
H92A H 0.6351 -0.0380 0.3284 0.094 Uiso 1 1 calc R . . . .
H92B H 0.5894 -0.1275 0.3175 0.094 Uiso 1 1 calc R . . . .
H92C H 0.5245 -0.0854 0.2821 0.094 Uiso 1 1 calc R . . . .
C93 C 0.5005(4) -0.1020(2) 0.4026(3) 0.0785(7) Uani 1 1 d D U . . .
H93A H 0.4998 -0.0803 0.4534 0.094 Uiso 1 1 calc R . . . .
H93B H 0.4422 -0.1111 0.3582 0.094 Uiso 1 1 calc R . . . .
H93C H 0.5072 -0.1532 0.3937 0.094 Uiso 1 1 calc R . . . .
C94 C 0.2949(4) 0.8057(3) 0.6666(3) 0.0867(14) Uani 1 1 d D U . . .
H94A H 0.2644 0.7529 0.6629 0.104 Uiso 1 1 calc GR . . . .
H94B H 0.3548 0.8112 0.6691 0.104 Uiso 1 1 calc GR . . . .
H94C H 0.2554 0.8104 0.6192 0.104 Uiso 1 1 calc GR . . . .
C95 C 0.3106(4) 0.8709(3) 0.7409(3) 0.0809(13) Uani 1 1 d D U . . .
C96 C 0.7509(6) 0.2659(4) 0.7187(5) 0.126(2) Uani 1 1 d D U . . .
H96A H 0.8036 0.3150 0.7642 0.152 Uiso 1 1 calc GR . . . .
H96B H 0.7060 0.2461 0.7351 0.152 Uiso 1 1 calc GR . . . .
H96C H 0.7209 0.2782 0.6739 0.152 Uiso 1 1 calc GR . . . .
C97 C 0.7839(6) 0.2038(4) 0.6931(5) 0.122(2) Uani 1 1 d D U . . .
C02Q C 0.1612(3) 0.0137(2) 0.7441(2) 0.0708(6) Uani 1 1 d . U . . .
H02A H 0.1631 0.0604 0.7839 0.085 Uiso 1 1 calc R . . . .
H02B H 0.1186 -0.0361 0.7375 0.085 Uiso 1 1 calc R . . . .
H02C H 0.2236 0.0144 0.7625 0.085 Uiso 1 1 calc R . . . .
N1 N 0.8148(6) 0.1565(5) 0.6746(6) 0.185(4) Uani 1 1 d D U . . .
N2 N 0.3201(4) 0.9187(4) 0.7978(4) 0.127(2) Uani 1 1 d . U . . .
O1 O 0.35017(13) 0.57280(12) 0.77609(10) 0.0297(4) Uani 1 1 d . . . . .
O2 O 0.27821(11) 0.51378(10) 0.63932(9) 0.0222(3) Uani 1 1 d . . . . .
O3 O 0.42749(11) 0.64637(9) 0.68375(9) 0.0224(3) Uani 1 1 d . . . . .
O4 O 0.57334(11) 0.67095(9) 0.70257(9) 0.0203(3) Uani 1 1 d . . . . .
O5 O 0.39154(12) 0.38857(10) 0.74748(10) 0.0270(3) Uani 1 1 d . . . . .
O6 O 0.30975(11) 0.33184(9) 0.61033(9) 0.0215(3) Uani 1 1 d . . . . .
O7 O 0.48095(11) 0.34427(9) 0.63769(9) 0.0205(3) Uani 1 1 d . . . . .
O8 O 0.61795(11) 0.43703(9) 0.66850(9) 0.0203(3) Uani 1 1 d . . . . .
O9 O 0.44038(10) 0.48587(8) 0.64396(8) 0.0160(3) Uani 1 1 d . . . . .
O10 O 0.29672(10) 0.41527(9) 0.50979(8) 0.0173(3) Uani 1 1 d . . . . .
O11 O 0.61462(10) 0.55539(8) 0.61324(8) 0.0164(3) Uani 1 1 d . . . . .
O12 O 0.43467(10) 0.56484(8) 0.54254(8) 0.0158(3) Uani 1 1 d . . . . .
O13 O 0.46358(10) 0.39762(8) 0.51647(8) 0.0155(3) Uani 1 1 d . . . . .
O14 O 0.69768(11) 0.70987(9) 0.63504(9) 0.0214(3) Uani 1 1 d . . . . .
O15 O 0.69443(11) 0.74336(9) 0.53471(9) 0.0219(3) Uani 1 1 d . . . . .
O16 O 0.73421(10) 0.47852(9) 0.59812(9) 0.0204(3) Uani 1 1 d . . . . .
O17 O 0.73955(11) 0.43873(10) 0.48135(10) 0.0236(3) Uani 1 1 d . . . . .
O18 O 0.59570(11) 0.32963(9) 0.52774(9) 0.0210(3) Uani 1 1 d . . . . .
O19 O 0.46402(11) 0.26718(9) 0.40472(9) 0.0209(3) Uani 1 1 d . . . . .
P006 P 0.61951(4) 0.61273(3) 0.90260(3) 0.02078(11) Uani 1 1 d . . . . .
Ti1 Ti 0.35514(3) 0.52205(2) 0.58665(2) 0.01574(7) Uani 1 1 d . . . . .
Ti2 Ti 0.37988(2) 0.37806(2) 0.56429(2) 0.01519(7) Uani 1 1 d . . . . .
Ti3 Ti 0.59908(2) 0.45001(2) 0.56785(2) 0.01438(7) Uani 1 1 d . . . . .
Ti4 Ti 0.56917(2) 0.63006(2) 0.59610(2) 0.01484(7) Uani 1 1 d . . . . .

loop_
_atom_site_aniso_label
_atom_site_aniso_U_11
_atom_site_aniso_U_22
_atom_site_aniso_U_33
_atom_site_aniso_U_23
_atom_site_aniso_U_13
_atom_site_aniso_U_12
Ag1 0.02325(8) 0.02431(9) 0.01548(8) 0.00729(6) 0.00516(6) 0.00821(6)
C1 0.0217(9) 0.0208(9) 0.0224(10) 0.0116(8) 0.0129(8) 0.0101(8)
C2 0.0246(10) 0.0213(10) 0.0242(10) 0.0122(8) 0.0147(8) 0.0113(8)
C3 0.0318(11) 0.0218(10) 0.0223(10) 0.0104(8) 0.0125(9) 0.0085(9)
C4 0.0442(14) 0.0262(11) 0.0265(11) 0.0157(9) 0.0182(10) 0.0117(10)
C5 0.0451(14) 0.0245(11) 0.0338(12) 0.0158(10) 0.0181(11) 0.0073(10)
C6 0.0483(15) 0.0231(11) 0.0261(12) 0.0080(9) 0.0088(11) -0.0005(11)
C7 0.0403(13) 0.0248(11) 0.0228(10) 0.0114(9) 0.0129(10) 0.0075(10)
C8 0.0916(14) 0.0402(9) 0.0591(11) 0.0244(8) 0.0332(11) -0.0020(9)
C9 0.0916(14) 0.0402(9) 0.0591(11) 0.0244(8) 0.0332(11) -0.0020(9)
C10 0.0916(14) 0.0402(9) 0.0591(11) 0.0244(8) 0.0332(11) -0.0020(9)
C11 0.0259(10) 0.0253(10) 0.0255(10) 0.0153(8) 0.0175(9) 0.0130(8)
C12 0.0249(10) 0.0280(11) 0.0238(10) 0.0141(8) 0.0154(8) 0.0142(9)
C13 0.0275(11) 0.0317(12) 0.0282(11) 0.0057(9) 0.0108(9) 0.0145(10)
C14 0.0251(11) 0.0373(13) 0.0367(13) 0.0120(11) 0.0094(10) 0.0162(10)
C15 0.0274(11) 0.0321(12) 0.0427(13) 0.0197(10) 0.0226(10) 0.0172(9)
C16 0.0389(13) 0.0408(14) 0.0325(12) 0.0107(11) 0.0201(11) 0.0239(12)
C017 0.0314(12) 0.0257(11) 0.0260(11) 0.0049(9) 0.0094(10) 0.0057(10)
C17 0.0344(12) 0.0421(14) 0.0244(11) 0.0112(10) 0.0139(10) 0.0235(11)
C18 0.0415(9) 0.0481(10) 0.0716(13) 0.0278(9) 0.0322(9) 0.0301(8)
C19 0.0415(9) 0.0481(10) 0.0716(13) 0.0278(9) 0.0322(9) 0.0301(8)
C20 0.0415(9) 0.0481(10) 0.0716(13) 0.0278(9) 0.0322(9) 0.0301(8)
C21 0.0415(9) 0.0481(10) 0.0716(13) 0.0278(9) 0.0322(9) 0.0301(8)
C19A 0.0415(9) 0.0481(10) 0.0716(13) 0.0278(9) 0.0322(9) 0.0301(8)
C20A 0.0415(9) 0.0481(10) 0.0716(13) 0.0278(9) 0.0322(9) 0.0301(8)
C21A 0.0415(9) 0.0481(10) 0.0716(13) 0.0278(9) 0.0322(9) 0.0301(8)
C22 0.0234(9) 0.0180(9) 0.0172(9) 0.0092(7) 0.0106(8) 0.0129(8)
C23 0.0242(10) 0.0210(9) 0.0189(9) 0.0118(8) 0.0093(8) 0.0120(8)
C24 0.0274(11) 0.0250(10) 0.0231(10) 0.0140(8) 0.0108(9) 0.0098(9)
C25 0.0398(13) 0.0301(12) 0.0275(11) 0.0195(10) 0.0152(10) 0.0158(10)
C26 0.0398(13) 0.0288(11) 0.0223(10) 0.0135(9) 0.0104(9) 0.0197(10)
C27 0.0311(12) 0.0302(12) 0.0288(12) 0.0146(10) 0.0030(10) 0.0105(10)
C28 0.0273(11) 0.0277(11) 0.0287(11) 0.0167(9) 0.0081(9) 0.0083(9)
C29 0.0682(11) 0.0672(11) 0.0388(8) 0.0331(8) 0.0180(8) 0.0376(9)
C30 0.0682(11) 0.0672(11) 0.0388(8) 0.0331(8) 0.0180(8) 0.0376(9)
C31 0.0682(11) 0.0672(11) 0.0388(8) 0.0331(8) 0.0180(8) 0.0376(9)
C32 0.0682(11) 0.0672(11) 0.0388(8) 0.0331(8) 0.0180(8) 0.0376(9)
C33 0.0303(11) 0.0190(9) 0.0163(9) 0.0090(7) 0.0136(8) 0.0134(8)
C34 0.0301(11) 0.0192(9) 0.0204(9) 0.0065(8) 0.0145(8) 0.0110(8)
C35 0.0352(12) 0.0235(11) 0.0334(12) 0.0063(9) 0.0226(10) 0.0109(9)
C36 0.0438(14) 0.0269(12) 0.0388(13) 0.0039(10) 0.0266(12) 0.0157(11)
C37 0.0476(15) 0.0209(11) 0.0338(13) 0.0037(9) 0.0221(11) 0.0114(10)
C38 0.0390(14) 0.0236(12) 0.0420(14) 0.0021(10) 0.0237(12) 0.0019(10)
C39 0.0333(12) 0.0263(11) 0.0332(12) 0.0038(10) 0.0208(10) 0.0086(10)
C40 0.0913(15) 0.0313(8) 0.0732(13) -0.0007(8) 0.0399(12) 0.0162(9)
C41 0.0913(15) 0.0313(8) 0.0732(13) -0.0007(8) 0.0399(12) 0.0162(9)
C42 0.0913(15) 0.0313(8) 0.0732(13) -0.0007(8) 0.0399(12) 0.0162(9)
C43 0.0913(15) 0.0313(8) 0.0732(13) -0.0007(8) 0.0399(12) 0.0162(9)
C44 0.0353(12) 0.0240(11) 0.0213(10) 0.0091(8) 0.0111(9) 0.0146(9)
C45 0.0512(16) 0.0338(13) 0.0464(15) 0.0189(12) 0.0305(13) 0.0233(12)
C46 0.072(2) 0.0474(17) 0.0534(18) 0.0219(14) 0.0389(16) 0.0401(16)
C47 0.076(2) 0.0382(15) 0.0418(16) 0.0079(13) 0.0198(16) 0.0358(16)
C48 0.0539(18) 0.0253(13) 0.0547(19) 0.0033(13) 0.0087(15) 0.0119(13)
C49 0.0365(14) 0.0277(13) 0.0420(15) 0.0061(11) 0.0101(12) 0.0118(11)
C50 0.0233(10) 0.0281(11) 0.0184(9) 0.0105(8) 0.0092(8) 0.0133(8)
C51 0.0304(11) 0.0284(11) 0.0210(10) 0.0110(9) 0.0104(9) 0.0141(9)
C52 0.0392(13) 0.0331(12) 0.0348(13) 0.0200(10) 0.0179(11) 0.0178(11)
C53 0.0391(13) 0.0493(15) 0.0328(12) 0.0287(11) 0.0211(11) 0.0256(12)
C54 0.0362(13) 0.0486(15) 0.0202(10) 0.0157(10) 0.0130(10) 0.0226(11)
C55 0.0299(11) 0.0331(12) 0.0194(10) 0.0088(9) 0.0085(9) 0.0130(10)
C56 0.0226(10) 0.0208(10) 0.0249(10) 0.0077(8) 0.0093(8) 0.0084(8)
C57 0.0252(11) 0.0274(11) 0.0239(11) 0.0067(9) 0.0062(9) 0.0069(9)
C58 0.0217(11) 0.0372(14) 0.0384(13) 0.0107(11) 0.0067(10) 0.0081(10)
C59 0.0289(12) 0.0429(15) 0.0523(16) 0.0174(13) 0.0222(12) 0.0113(11)
C60 0.0400(14) 0.0523(16) 0.0442(15) 0.0270(13) 0.0271(12) 0.0202(13)
C61 0.0316(12) 0.0405(14) 0.0336(12) 0.0212(11) 0.0171(10) 0.0180(11)
C62 0.0187(9) 0.0201(9) 0.0254(10) 0.0127(8) 0.0114(8) 0.0100(8)
C63 0.0218(10) 0.0264(10) 0.0263(10) 0.0151(8) 0.0116(8) 0.0146(8)
C64 0.0405(13) 0.0448(14) 0.0291(12) 0.0201(11) 0.0188(10) 0.0295(12)
C65 0.0450(15) 0.0504(16) 0.0289(12) 0.0220(11) 0.0140(11) 0.0318(13)
C66 0.0304(12) 0.0355(13) 0.0333(12) 0.0164(10) 0.0105(10) 0.0214(10)
C67 0.0445(15) 0.0552(17) 0.0359(13) 0.0210(12) 0.0217(12) 0.0388(13)
C68 0.0401(13) 0.0498(15) 0.0290(12) 0.0218(11) 0.0197(11) 0.0325(12)
C69 0.0477(9) 0.0581(10) 0.0573(10) 0.0305(8) 0.0169(8) 0.0351(8)
C70 0.0477(9) 0.0581(10) 0.0573(10) 0.0305(8) 0.0169(8) 0.0351(8)
C71 0.0477(9) 0.0581(10) 0.0573(10) 0.0305(8) 0.0169(8) 0.0351(8)
C72 0.0477(9) 0.0581(10) 0.0573(10) 0.0305(8) 0.0169(8) 0.0351(8)
C73 0.0172(9) 0.0162(9) 0.0227(10) 0.0063(8) 0.0084(8) 0.0067(7)
C74 0.0392(14) 0.0216(11) 0.0335(13) 0.0089(10) 0.0108(11) 0.0027(10)
C75 0.0215(10) 0.0181(9) 0.0249(10) 0.0045(8) 0.0101(8) 0.0043(8)
C76 0.0354(13) 0.0328(13) 0.0270(12) 0.0001(10) 0.0080(10) 0.0031(11)
C77 0.0319(13) 0.0237(12) 0.0415(14) -0.0020(10) 0.0147(11) 0.0001(10)
C78 0.0485(16) 0.0188(12) 0.0485(16) 0.0082(11) 0.0157(13) 0.0021(11)
C79 0.0600(11) 0.0351(9) 0.0672(12) -0.0121(8) 0.0229(10) -0.0045(8)
C80 0.0600(11) 0.0351(9) 0.0672(12) -0.0121(8) 0.0229(10) -0.0045(8)
C81 0.0600(11) 0.0351(9) 0.0672(12) -0.0121(8) 0.0229(10) -0.0045(8)
C82 0.0600(11) 0.0351(9) 0.0672(12) -0.0121(8) 0.0229(10) -0.0045(8)
C83 0.0280(10) 0.0174(9) 0.0218(9) 0.0104(8) 0.0150(8) 0.0130(8)
C84 0.0405(12) 0.0213(10) 0.0283(11) 0.0136(9) 0.0197(10) 0.0200(9)
C85 0.0434(14) 0.0324(13) 0.0458(15) 0.0211(11) 0.0219(12) 0.0262(11)
C86 0.0637(18) 0.0465(16) 0.0579(18) 0.0322(14) 0.0359(15) 0.0438(15)
C87 0.091(2) 0.0391(14) 0.0502(16) 0.0296(12) 0.0466(16) 0.0488(15)
C88 0.082(2) 0.0242(13) 0.0472(17) 0.0098(12) 0.0227(16) 0.0271(14)
C89 0.0558(17) 0.0216(12) 0.0365(14) 0.0075(10) 0.0104(12) 0.0198(12)
C90 0.139(2) 0.0546(11) 0.0914(15) 0.0433(11) 0.0739(15) 0.0717(13)
C91 0.139(2) 0.0546(11) 0.0914(15) 0.0433(11) 0.0739(15) 0.0717(13)
C92 0.139(2) 0.0546(11) 0.0914(15) 0.0433(11) 0.0739(15) 0.0717(13)
C93 0.139(2) 0.0546(11) 0.0914(15) 0.0433(11) 0.0739(15) 0.0717(13)
C94 0.101(4) 0.094(3) 0.071(3) 0.037(3) 0.041(3) 0.048(3)
C95 0.070(3) 0.084(3) 0.079(3) 0.028(2) 0.028(2) 0.043(2)
C96 0.162(6) 0.109(5) 0.139(5) 0.039(4) 0.110(5) 0.064(4)
C97 0.127(5) 0.110(4) 0.127(5) 0.048(4) 0.058(4) 0.058(4)
C02Q 0.0916(14) 0.0402(9) 0.0591(11) 0.0244(8) 0.0332(11) -0.0020(9)
N1 0.175(7) 0.146(6) 0.232(9) 0.064(6) 0.090(6) 0.107(6)
N2 0.109(4) 0.129(4) 0.101(4) 0.010(3) 0.026(3) 0.078(4)
O1 0.0334(9) 0.0435(10) 0.0256(8) 0.0203(7) 0.0176(7) 0.0242(8)
O2 0.0260(8) 0.0238(7) 0.0239(7) 0.0117(6) 0.0168(6) 0.0123(6)
O3 0.0286(8) 0.0183(7) 0.0216(7) 0.0070(6) 0.0149(6) 0.0098(6)
O4 0.0269(7) 0.0204(7) 0.0151(6) 0.0065(6) 0.0106(6) 0.0132(6)
O5 0.0318(8) 0.0224(8) 0.0221(8) 0.0098(6) 0.0117(7) 0.0065(7)
O6 0.0219(7) 0.0239(7) 0.0219(7) 0.0136(6) 0.0119(6) 0.0081(6)
O7 0.0217(7) 0.0207(7) 0.0218(7) 0.0125(6) 0.0097(6) 0.0103(6)
O8 0.0241(7) 0.0203(7) 0.0169(7) 0.0104(6) 0.0091(6) 0.0085(6)
O9 0.0184(6) 0.0154(6) 0.0145(6) 0.0069(5) 0.0079(5) 0.0072(5)
O10 0.0168(6) 0.0181(7) 0.0155(6) 0.0075(5) 0.0064(5) 0.0073(5)
O11 0.0182(6) 0.0149(6) 0.0162(6) 0.0068(5) 0.0081(5) 0.0077(5)
O12 0.0193(7) 0.0156(6) 0.0155(6) 0.0080(5) 0.0096(5) 0.0087(5)
O13 0.0180(6) 0.0145(6) 0.0146(6) 0.0065(5) 0.0082(5) 0.0075(5)
O14 0.0203(7) 0.0173(7) 0.0205(7) 0.0075(6) 0.0066(6) 0.0054(6)
O15 0.0248(7) 0.0155(7) 0.0206(7) 0.0060(6) 0.0104(6) 0.0049(6)
O16 0.0175(7) 0.0219(7) 0.0221(7) 0.0094(6) 0.0094(6) 0.0092(6)
O17 0.0255(8) 0.0316(8) 0.0267(8) 0.0191(7) 0.0154(7) 0.0191(7)
O18 0.0244(7) 0.0183(7) 0.0221(7) 0.0097(6) 0.0104(6) 0.0120(6)
O19 0.0280(8) 0.0159(7) 0.0192(7) 0.0074(6) 0.0105(6) 0.0116(6)
P006 0.0219(3) 0.0201(2) 0.0162(2) 0.00645(19) 0.0068(2) 0.0086(2)
Ti1 0.01941(17) 0.01631(16) 0.01635(16) 0.00883(13) 0.01041(14) 0.00995(13)
Ti2 0.01760(16) 0.01378(16) 0.01546(16) 0.00734(13) 0.00835(13) 0.00684(13)
Ti3 0.01665(16) 0.01389(15) 0.01458(15) 0.00726(12) 0.00773(13) 0.00794(13)
Ti4 0.01837(16) 0.01229(15) 0.01357(15) 0.00515(12) 0.00746(13) 0.00719(13)

loop_
_atom_type_symbol
_atom_type_description
_atom_type_scat_dispersion_real
_atom_type_scat_dispersion_imag
_atom_type_scat_source
C C 0.0033 0.0016 'International Tables Vol C Tables 4.2.6.8 and 6.1.1.4'
H H 0.0000 0.0000 'International Tables Vol C Tables 4.2.6.8 and 6.1.1.4'
N N 0.0061 0.0033 'International Tables Vol C Tables 4.2.6.8 and 6.1.1.4'
O O 0.0106 0.0060 'International Tables Vol C Tables 4.2.6.8 and 6.1.1.4'
P P 0.1023 0.0942 'International Tables Vol C Tables 4.2.6.8 and 6.1.1.4'
Ti Ti 0.2776 0.4457 'International Tables Vol C Tables 4.2.6.8 and 6.1.1.4'
Ag Ag -0.8971 1.1015 'International Tables Vol C Tables 4.2.6.8 and 6.1.1.4'

loop_
_geom_angle_atom_site_label_1
_geom_angle_atom_site_label_2
_geom_angle_atom_site_label_3
_geom_angle
_geom_angle_site_symmetry_1
_geom_angle_site_symmetry_3
O5 Ag1 O1 97.71(6) . .
O9 Ag1 O1 100.34(5) . .
O9 Ag1 O5 89.29(5) . .
O9 Ag1 P006 129.57(4) . .
P006 Ag1 O1 112.63(5) . .
P006 Ag1 O5 120.98(4) . .
O5 C1 C2 120.08(19) . .
O5 C1 O6 124.6(2) . .
O6 C1 C2 115.33(19) . .
C3 C2 C1 120.5(2) . .
C7 C2 C1 120.5(2) . .
C7 C2 C3 118.9(2) . .
C2 C3 H3 119.6 . .
C4 C3 C2 120.7(2) . .
C4 C3 H3 119.6 . .
C3 C4 H4 119.5 . .
C5 C4 C3 121.1(2) . .
C5 C4 H4 119.5 . .
C4 C5 C6 117.4(2) . .
C4 C5 C8 122.8(3) . .
C6 C5 C8 119.7(3) . .
C5 C6 H6 118.9 . .
C7 C6 C5 122.1(2) . .
C7 C6 H6 118.9 . .
C2 C7 H7 120.2 . .
C6 C7 C2 119.7(2) . .
C6 C7 H7 120.2 . .
C5 C8 C10 106.8(3) . .
C9 C8 C5 110.8(3) . .
C9 C8 C10 110.2(4) . .
C9 C8 C02Q 109.2(4) . .
C02Q C8 C5 112.8(3) . .
C02Q C8 C10 107.0(4) . .
C8 C9 H9A 109.5 . .
C8 C9 H9B 109.5 . .
C8 C9 H9C 109.5 . .
H9A C9 H9B 109.5 . .
H9A C9 H9C 109.5 . .
H9B C9 H9C 109.5 . .
C8 C10 H10A 109.5 . .
C8 C10 H10B 109.5 . .
C8 C10 H10C 109.5 . .
H10A C10 H10B 109.5 . .
H10A C10 H10C 109.5 . .
H10B C10 H10C 109.5 . .
O1 C11 C12 120.5(2) . .
O1 C11 O2 123.8(2) . .
O2 C11 C12 115.78(19) . .
C13 C12 C11 121.4(2) . .
C17 C12 C11 119.9(2) . .
C17 C12 C13 118.6(2) . .
C12 C13 H13 119.9 . .
C14 C13 C12 120.2(2) . .
C14 C13 H13 119.9 . .
C13 C14 H14 119.1 . .
C13 C14 C15 121.9(2) . .
C15 C14 H14 119.1 . .
C14 C15 C18 120.5(3) . .
C16 C15 C14 117.0(2) . .
C16 C15 C18 122.5(3) . .
C15 C16 H16 119.2 . .
C15 C16 C17 121.5(2) . .
C17 C16 H16 119.2 . .
C75 C017 H017 120.0 . .
C76 C017 H017 120.0 . .
C76 C017 C75 119.9(3) . .
C12 C17 C16 120.7(2) . .
C12 C17 H17 119.6 . .
C16 C17 H17 119.6 . .
C15 C18 C21 112.1(3) . .
C15 C18 C19A 109.6(4) . .
C19 C18 C15 110.1(3) . .
C19 C18 C21 105.5(3) . .
C20 C18 C15 110.5(3) . .
C20 C18 C19 110.1(4) . .
C20 C18 C21 108.5(3) . .
C20A C18 C15 107.3(5) . .
C20A C18 C19A 99.9(7) . .
C21A C18 C15 111.7(5) . .
C21A C18 C19A 111.0(7) . .
C21A C18 C20A 116.7(7) . .
C18 C19 H19A 109.5 . .
C18 C19 H19B 109.5 . .
C18 C19 H19C 109.5 . .
H19A C19 H19B 109.5 . .
H19A C19 H19C 109.5 . .
H19B C19 H19C 109.5 . .
C18 C20 H20A 109.5 . .
C18 C20 H20B 109.5 . .
C18 C20 H20C 109.5 . .
H20A C20 H20B 109.5 . .
H20A C20 H20C 109.5 . .
H20B C20 H20C 109.5 . .
C18 C21 H21A 109.5 . .
C18 C21 H21B 109.5 . .
C18 C21 H21C 109.5 . .
H21A C21 H21B 109.5 . .
H21A C21 H21C 109.5 . .
H21B C21 H21C 109.5 . .
C18 C19A H19D 109.5 . .
C18 C19A H19E 109.5 . .
C18 C19A H19F 109.5 . .
H19D C19A H19E 109.5 . .
H19D C19A H19F 109.5 . .
H19E C19A H19F 109.5 . .
C18 C20A H20D 109.5 . .
C18 C20A H20E 109.5 . .
C18 C20A H20F 109.5 . .
H20D C20A H20E 109.5 . .
H20D C20A H20F 109.5 . .
H20E C20A H20F 109.5 . .
C18 C21A H21D 109.5 . .
C18 C21A H21E 109.5 . .
C18 C21A H21F 109.5 . .
H21D C21A H21E 109.5 . .
H21D C21A H21F 109.5 . .
H21E C21A H21F 109.5 . .
O7 C22 C23 119.90(19) . .
O7 C22 O8 123.79(18) . .
O8 C22 C23 116.30(18) . .
C24 C23 C22 121.1(2) . .
C28 C23 C22 119.8(2) . .
C28 C23 C24 119.1(2) . .
C23 C24 H24 120.0 . .
C23 C24 C25 120.1(2) . .
C25 C24 H24 120.0 . .
C24 C25 H25 119.2 . .
C24 C25 C26 121.6(2) . .
C26 C25 H25 119.2 . .
C25 C26 C27 117.5(2) . .
C25 C26 C29 123.2(3) . .
C27 C26 C29 119.3(3) . .
C26 C27 H27 119.3 . .
C28 C27 C26 121.4(2) . .
C28 C27 H27 119.3 . .
C23 C28 H28 119.9 . .
C27 C28 C23 120.2(2) . .
C27 C28 H28 119.9 . .
C26 C29 C30 109.8(3) . .
C31 C29 C26 108.1(3) . .
C31 C29 C30 112.7(3) . .
C31 C29 C32 108.2(3) . .
C32 C29 C26 112.5(3) . .
C32 C29 C30 105.6(3) . .
C29 C30 H30A 109.5 . .
C29 C30 H30B 109.5 . .
C29 C30 H30C 109.5 . .
H30A C30 H30B 109.5 . .
H30A C30 H30C 109.5 . .
H30B C30 H30C 109.5 . .
C29 C31 H31A 109.5 . .
C29 C31 H31B 109.5 . .
C29 C31 H31C 109.5 . .
H31A C31 H31B 109.5 . .
H31A C31 H31C 109.5 . .
H31B C31 H31C 109.5 . .
C29 C32 H32A 109.5 . .
C29 C32 H32B 109.5 . .
C29 C32 H32C 109.5 . .
H32A C32 H32B 109.5 . .
H32A C32 H32C 109.5 . .
H32B C32 H32C 109.5 . .
O3 C33 C34 120.54(19) . .
O3 C33 O4 122.78(19) . .
O4 C33 C34 116.67(19) . .
C35 C34 C33 121.3(2) . .
C39 C34 C33 119.2(2) . .
C39 C34 C35 119.3(2) . .
C34 C35 H35 120.1 . .
C34 C35 C36 119.9(2) . .
C36 C35 H35 120.1 . .
C35 C36 H36 119.4 . .
C37 C36 C35 121.2(2) . .
C37 C36 H36 119.4 . .
C36 C37 C38 118.1(2) . .
C36 C37 C40 122.1(3) . .
C38 C37 C40 119.7(3) . .
C37 C38 H38 119.5 . .
C39 C38 C37 121.1(2) . .
C39 C38 H38 119.5 . .
C34 C39 H39 119.9 . .
C38 C39 C34 120.3(2) . .
C38 C39 H39 119.9 . .
C37 C40 C42 105.8(3) . .
C41 C40 C37 113.3(3) . .
C41 C40 C42 109.8(4) . .
C41 C40 C43 109.4(4) . .
C43 C40 C37 111.4(4) . .
C43 C40 C42 106.9(4) . .
C40 C41 H41A 109.5 . .
C40 C41 H41B 109.5 . .
C40 C41 H41C 109.5 . .
H41A C41 H41B 109.5 . .
H41A C41 H41C 109.5 . .
H41B C41 H41C 109.5 . .
C40 C42 H42A 109.5 . .
C40 C42 H42B 109.5 . .
C40 C42 H42C 109.5 . .
H42A C42 H42B 109.5 . .
H42A C42 H42C 109.5 . .
H42B C42 H42C 109.5 . .
C40 C43 H43A 109.5 . .
C40 C43 H43B 109.5 . .
C40 C43 H43C 109.5 . .
H43A C43 H43B 109.5 . .
H43A C43 H43C 109.5 . .
H43B C43 H43C 109.5 . .
C45 C44 P006 116.8(2) . .
C49 C44 C45 119.0(2) . .
C49 C44 P006 124.1(2) . .
C44 C45 H45 119.8 . .
C46 C45 C44 120.3(3) . .
C46 C45 H45 119.8 . .
C45 C46 H46 120.0 . .
C47 C46 C45 120.0(3) . .
C47 C46 H46 120.0 . .
C46 C47 H47 120.2 . .
C48 C47 C46 119.6(3) . .
C48 C47 H47 120.2 . .
C47 C48 H48 119.6 . .
C47 C48 C49 120.9(3) . .
C49 C48 H48 119.6 . .
C44 C49 C48 120.1(3) . .
C44 C49 H49 120.0 . .
C48 C49 H49 120.0 . .
C51 C50 C55 119.5(2) . .
C51 C50 P006 117.48(16) . .
C55 C50 P006 122.99(19) . .
C50 C51 H51 119.8 . .
C52 C51 C50 120.4(2) . .
C52 C51 H51 119.8 . .
C51 C52 H52 120.0 . .
C51 C52 C53 120.0(3) . .
C53 C52 H52 120.0 . .
C52 C53 H53 120.1 . .
C54 C53 C52 119.8(2) . .
C54 C53 H53 120.1 . .
C53 C54 H54 119.6 . .
C53 C54 C55 120.8(2) . .
C55 C54 H54 119.6 . .
C50 C55 H55 120.2 . .
C54 C55 C50 119.6(2) . .
C54 C55 H55 120.2 . .
C57 C56 P006 122.90(19) . .
C61 C56 C57 119.4(2) . .
C61 C56 P006 117.61(18) . .
C56 C57 H57 120.1 . .
C58 C57 C56 119.7(2) . .
C58 C57 H57 120.1 . .
C57 C58 H58 119.8 . .
C59 C58 C57 120.5(3) . .
C59 C58 H58 119.8 . .
C58 C59 H59 119.9 . .
C60 C59 C58 120.2(3) . .
C60 C59 H59 119.9 . .
C59 C60 H60 120.1 . .
C59 C60 C61 119.8(3) . .
C61 C60 H60 120.1 . .
C56 C61 H61 119.8 . .
C60 C61 C56 120.4(2) . .
C60 C61 H61 119.8 . .
O16 C62 C63 117.94(19) . .
O17 C62 C63 118.28(19) . .
O17 C62 O16 123.78(19) . .
C64 C63 C62 121.1(2) . .
C64 C63 C68 119.4(2) . .
C68 C63 C62 119.4(2) . .
C63 C64 H64 120.3 . .
C63 C64 C65 119.5(2) . .
C65 C64 H64 120.3 . .
C64 C65 H65 119.3 . .
C66 C65 C64 121.5(2) . .
C66 C65 H65 119.3 . .
C65 C66 C69 123.5(3) . .
C67 C66 C65 118.0(2) . .
C67 C66 C69 118.5(3) . .
C66 C67 H67 119.3 . .
C68 C67 C66 121.3(2) . .
C68 C67 H67 119.3 . .
C63 C68 H68 119.9 . .
C67 C68 C63 120.3(2) . .
C67 C68 H68 119.9 . .
C66 C69 C70 108.2(3) . .
C71 C69 C66 109.9(3) . .
C71 C69 C70 109.5(3) . .
C71 C69 C72 108.6(3) . .
C72 C69 C66 111.8(3) . .
C72 C69 C70 108.9(3) . .
C69 C70 H70A 109.5 . .
C69 C70 H70B 109.5 . .
C69 C70 H70C 109.5 . .
H70A C70 H70B 109.5 . .
H70A C70 H70C 109.5 . .
H70B C70 H70C 109.5 . .
C69 C71 H71A 109.5 . .
C69 C71 H71B 109.5 . .
C69 C71 H71C 109.5 . .
H71A C71 H71B 109.5 . .
H71A C71 H71C 109.5 . .
H71B C71 H71C 109.5 . .
C69 C72 H72A 109.5 . .
C69 C72 H72B 109.5 . .
C69 C72 H72C 109.5 . .
H72A C72 H72B 109.5 . .
H72A C72 H72C 109.5 . .
H72B C72 H72C 109.5 . .
O14 C73 C75 115.73(19) . .
O15 C73 C75 120.6(2) . .
O15 C73 O14 123.68(19) . .
C75 C74 H74 120.1 . .
C78 C74 H74 120.1 . .
C78 C74 C75 119.9(3) . .
C017 C75 C73 119.4(2) . .
C74 C75 C017 119.3(2) . .
C74 C75 C73 121.1(2) . .
C017 C76 H76 119.3 . .
C77 C76 C017 121.4(3) . .
C77 C76 H76 119.3 . .
C76 C77 C78 117.8(2) . .
C76 C77 C79 122.0(3) . .
C78 C77 C79 120.1(3) . .
C74 C78 C77 121.6(3) . .
C74 C78 H78 119.2 . .
C77 C78 H78 119.2 . .
C80 C79 C77 110.2(3) . .
C81 C79 C77 113.0(4) . .
C81 C79 C80 108.5(4) . .
C81 C79 C82 106.4(4) . .
C82 C79 C77 108.4(3) . .
C82 C79 C80 110.2(4) . .
C79 C80 H80A 109.5 . .
C79 C80 H80B 109.5 . .
C79 C80 H80C 109.5 . .
H80A C80 H80B 109.5 . .
H80A C80 H80C 109.5 . .
H80B C80 H80C 109.5 . .
C79 C81 H81A 109.5 . .
C79 C81 H81B 109.5 . .
C79 C81 H81C 109.5 . .
H81A C81 H81B 109.5 . .
H81A C81 H81C 109.5 . .
H81B C81 H81C 109.5 . .
C79 C82 H82A 109.5 . .
C79 C82 H82B 109.5 . .
C79 C82 H82C 109.5 . .
H82A C82 H82B 109.5 . .
H82A C82 H82C 109.5 . .
H82B C82 H82C 109.5 . .
O18 C83 C84 117.09(19) . .
O18 C83 O19 124.95(19) . .
O19 C83 C84 117.96(19) . .
C85 C84 C83 120.6(2) . .
C85 C84 C89 118.9(2) . .
C89 C84 C83 120.5(2) . .
C84 C85 H85 119.7 . .
C84 C85 C86 120.6(3) . .
C86 C85 H85 119.7 . .
C85 C86 H86 119.3 . .
C87 C86 C85 121.3(3) . .
C87 C86 H86 119.3 . .
C86 C87 C88 117.5(3) . .
C86 C87 C90 121.9(3) . .
C88 C87 C90 120.6(3) . .
C87 C88 H88 118.9 . .
C87 C88 C89 122.2(3) . .
C89 C88 H88 118.9 . .
C84 C89 C88 119.4(3) . .
C84 C89 H89 120.3 . .
C88 C89 H89 120.3 . .
C91 C90 C87 112.3(3) . .
C92 C90 C87 109.2(3) . .
C92 C90 C91 107.1(4) . .
C93 C90 C87 109.6(3) . .
C93 C90 C91 109.7(4) . .
C93 C90 C92 108.9(4) . .
C90 C91 H91A 109.5 . .
C90 C91 H91B 109.5 . .
C90 C91 H91C 109.5 . .
H91A C91 H91B 109.5 . .
H91A C91 H91C 109.5 . .
H91B C91 H91C 109.5 . .
C90 C92 H92A 109.5 . .
C90 C92 H92B 109.5 . .
C90 C92 H92C 109.5 . .
H92A C92 H92B 109.5 . .
H92A C92 H92C 109.5 . .
H92B C92 H92C 109.5 . .
C90 C93 H93A 109.5 . .
C90 C93 H93B 109.5 . .
C90 C93 H93C 109.5 . .
H93A C93 H93B 109.5 . .
H93A C93 H93C 109.5 . .
H93B C93 H93C 109.5 . .
H94A C94 H94B 109.5 . .
H94A C94 H94C 109.5 . .
H94B C94 H94C 109.5 . .
C95 C94 H94A 109.5 . .
C95 C94 H94B 109.5 . .
C95 C94 H94C 109.5 . .
N2 C95 C94 177.5(7) . .
H96A C96 H96B 109.5 . .
H96A C96 H96C 109.5 . .
H96B C96 H96C 109.5 . .
C97 C96 H96A 109.5 . .
C97 C96 H96B 109.5 . .
C97 C96 H96C 109.5 . .
N1 C97 C96 176.8(9) . .
C8 C02Q H02A 109.5 . .
C8 C02Q H02B 109.5 . .
C8 C02Q H02C 109.5 . .
H02A C02Q H02B 109.5 . .
H02A C02Q H02C 109.5 . .
H02B C02Q H02C 109.5 . .
C11 O1 Ag1 118.52(14) . .
C11 O2 Ti1 134.48(15) . .
C33 O3 Ti1 127.83(13) . .
C33 O4 Ti4 127.72(14) . .
C1 O5 Ag1 129.88(14) . .
C1 O6 Ti2 133.40(14) . .
C22 O7 Ti2 127.41(13) . .
C22 O8 Ti3 133.37(14) . .
Ti1 O9 Ag1 113.17(6) . .
Ti2 O9 Ag1 125.00(7) . .
Ti2 O9 Ti1 95.65(6) . .
Ti1 O10 Ti2 97.73(7) . .
Ti3 O11 Ti4 144.42(9) . .
Ti3 O12 Ti1 130.22(8) 2_666 .
Ti3 O12 Ti4 99.22(6) 2_666 .
Ti4 O12 Ti1 130.53(7) . .
Ti3 O13 Ti2 130.67(7) . .
Ti3 O13 Ti4 99.84(6) . 2_666
Ti4 O13 Ti2 129.48(7) 2_666 .
C73 O14 Ti4 129.01(14) . .
C73 O15 Ti2 126.18(14) . 2_666
C62 O16 Ti3 126.55(14) . .
C62 O17 Ti1 130.19(14) . 2_666
C83 O18 Ti3 126.90(13) . .
C83 O19 Ti4 126.94(13) . 2_666
C44 P006 Ag1 114.40(8) . .
C50 P006 Ag1 108.29(8) . .
C50 P006 C44 103.25(11) . .
C50 P006 C56 105.79(11) . .
C56 P006 Ag1 118.06(8) . .
C56 P006 C44 105.75(11) . .
O2 Ti1 O3 81.12(6) . .
O2 Ti1 O12 162.43(6) . .
O2 Ti1 O17 84.58(6) . 2_666
O9 Ti1 O2 97.36(7) . .
O9 Ti1 O3 93.69(6) . .
O9 Ti1 O12 93.66(6) . .
O9 Ti1 O17 177.87(6) . 2_666
O10 Ti1 O2 97.43(7) . .
O10 Ti1 O3 176.46(6) . .
O10 Ti1 O9 83.27(6) . .
O10 Ti1 O12 97.41(6) . .
O10 Ti1 O17 95.62(7) . 2_666
O12 Ti1 O3 84.57(6) . .
O12 Ti1 O17 84.67(6) . 2_666
O17 Ti1 O3 87.47(6) 2_666 .
O6 Ti2 O7 80.75(6) . .
O6 Ti2 O13 162.63(6) . .
O6 Ti2 O15 84.16(6) . 2_666
O7 Ti2 O15 92.22(6) . 2_666
O9 Ti2 O6 98.29(6) . .
O9 Ti2 O7 91.78(6) . .
O9 Ti2 O13 92.59(6) . .
O9 Ti2 O15 175.61(6) . 2_666
O10 Ti2 O6 98.27(7) . .
O10 Ti2 O7 174.84(6) . .
O10 Ti2 O9 83.34(6) . .
O10 Ti2 O13 96.40(6) . .
O10 Ti2 O15 92.72(6) . 2_666
O13 Ti2 O7 85.44(6) . .
O13 Ti2 O15 85.91(6) . 2_666
O8 Ti3 O16 92.79(6) . .
O8 Ti3 O18 82.11(6) . .
O8 Ti3 Ti4 130.51(5) . 2_666
O11 Ti3 O8 93.11(6) . .
O11 Ti3 O12 99.15(6) . 2_666
O11 Ti3 O13 98.74(6) . .
O11 Ti3 O16 94.48(6) . .
O11 Ti3 O18 173.03(6) . .
O11 Ti3 Ti4 106.31(5) . 2_666
O12 Ti3 O8 166.67(6) 2_666 .
O12 Ti3 O16 91.44(6) 2_666 .
O12 Ti3 O18 86.11(6) 2_666 .
O12 Ti3 Ti4 40.40(4) 2_666 2_666
O13 Ti3 O8 92.95(6) . .
O13 Ti3 O12 80.10(6) . 2_666
O13 Ti3 O16 165.27(6) . .
O13 Ti3 O18 86.63(6) . .
O13 Ti3 Ti4 40.14(4) . 2_666
O16 Ti3 O18 80.74(6) . .
O16 Ti3 Ti4 129.12(5) . 2_666
O18 Ti3 Ti4 80.67(4) . 2_666
O4 Ti4 O14 95.81(7) . .
O4 Ti4 O19 80.61(6) . 2_666
O4 Ti4 Ti3 127.36(5) . 2_666
O11 Ti4 O4 93.63(6) . .
O11 Ti4 O12 100.51(6) . .
O11 Ti4 O13 101.87(6) . 2_666
O11 Ti4 O14 90.93(7) . .
O11 Ti4 O19 170.32(6) . 2_666
O11 Ti4 Ti3 109.25(5) . 2_666
O12 Ti4 O4 90.19(6) . .
O12 Ti4 O14 166.73(6) . .
O12 Ti4 O19 87.36(6) . 2_666
O12 Ti4 Ti3 40.38(4) . 2_666
O13 Ti4 O4 162.89(6) 2_666 .
O13 Ti4 O12 79.97(6) 2_666 .
O13 Ti4 O14 91.19(6) 2_666 .
O13 Ti4 O19 84.95(6) 2_666 2_666
O13 Ti4 Ti3 40.02(4) 2_666 2_666
O14 Ti4 O19 81.99(6) . 2_666
O14 Ti4 Ti3 129.09(5) . 2_666
O19 Ti4 Ti3 80.40(4) 2_666 2_666

loop_
_geom_bond_atom_site_label_1
_geom_bond_atom_site_label_2
_geom_bond_distance
_geom_bond_site_symmetry_2
Ag1 O1 2.4030(17) .
Ag1 O5 2.3650(16) .
Ag1 O9 2.3298(14) .
Ag1 P006 2.3604(6) .
C1 C2 1.491(3) .
C1 O5 1.229(3) .
C1 O6 1.296(3) .
C2 C3 1.390(3) .
C2 C7 1.389(3) .
C3 H3 0.9300 .
C3 C4 1.386(3) .
C4 H4 0.9300 .
C4 C5 1.386(4) .
C5 C6 1.395(4) .
C5 C8 1.532(4) .
C6 H6 0.9300 .
C6 C7 1.382(4) .
C7 H7 0.9300 .
C8 C9 1.505(6) .
C8 C10 1.573(7) .
C8 C02Q 1.517(6) .
C9 H9A 0.9600 .
C9 H9B 0.9600 .
C9 H9C 0.9600 .
C10 H10A 0.9600 .
C10 H10B 0.9600 .
C10 H10C 0.9600 .
C11 C12 1.494(3) .
C11 O1 1.227(3) .
C11 O2 1.299(3) .
C12 C13 1.388(3) .
C12 C17 1.385(3) .
C13 H13 0.9300 .
C13 C14 1.387(3) .
C14 H14 0.9300 .
C14 C15 1.395(4) .
C15 C16 1.390(4) .
C15 C18 1.534(4) .
C16 H16 0.9300 .
C16 C17 1.388(3) .
C017 H017 0.9300 .
C017 C75 1.392(3) .
C017 C76 1.392(3) .
C17 H17 0.9300 .
C18 C19 1.526(6) .
C18 C20 1.505(6) .
C18 C21 1.565(6) .
C18 C19A 1.651(13) .
C18 C20A 1.504(13) .
C18 C21A 1.405(12) .
C19 H19A 0.9600 .
C19 H19B 0.9600 .
C19 H19C 0.9600 .
C20 H20A 0.9600 .
C20 H20B 0.9600 .
C20 H20C 0.9600 .
C21 H21A 0.9600 .
C21 H21B 0.9600 .
C21 H21C 0.9600 .
C19A H19D 0.9600 .
C19A H19E 0.9600 .
C19A H19F 0.9600 .
C20A H20D 0.9600 .
C20A H20E 0.9600 .
C20A H20F 0.9600 .
C21A H21D 0.9600 .
C21A H21E 0.9600 .
C21A H21F 0.9600 .
C22 C23 1.489(3) .
C22 O7 1.256(3) .
C22 O8 1.272(3) .
C23 C24 1.390(3) .
C23 C28 1.388(3) .
C24 H24 0.9300 .
C24 C25 1.390(3) .
C25 H25 0.9300 .
C25 C26 1.389(4) .
C26 C27 1.396(4) .
C26 C29 1.535(4) .
C27 H27 0.9300 .
C27 C28 1.388(3) .
C28 H28 0.9300 .
C29 C30 1.542(5) .
C29 C31 1.517(5) .
C29 C32 1.527(6) .
C30 H30A 0.9600 .
C30 H30B 0.9600 .
C30 H30C 0.9600 .
C31 H31A 0.9600 .
C31 H31B 0.9600 .
C31 H31C 0.9600 .
C32 H32A 0.9600 .
C32 H32B 0.9600 .
C32 H32C 0.9600 .
C33 C34 1.482(3) .
C33 O3 1.250(3) .
C33 O4 1.283(3) .
C34 C35 1.389(3) .
C34 C39 1.385(3) .
C35 H35 0.9300 .
C35 C36 1.390(3) .
C36 H36 0.9300 .
C36 C37 1.384(4) .
C37 C38 1.396(4) .
C37 C40 1.535(4) .
C38 H38 0.9300 .
C38 C39 1.380(3) .
C39 H39 0.9300 .
C40 C41 1.506(6) .
C40 C42 1.553(7) .
C40 C43 1.499(7) .
C41 H41A 0.9600 .
C41 H41B 0.9600 .
C41 H41C 0.9600 .
C42 H42A 0.9600 .
C42 H42B 0.9600 .
C42 H42C 0.9600 .
C43 H43A 0.9600 .
C43 H43B 0.9600 .
C43 H43C 0.9600 .
C44 C45 1.393(4) .
C44 C49 1.377(4) .
C44 P006 1.823(2) .
C45 H45 0.9300 .
C45 C46 1.385(4) .
C46 H46 0.9300 .
C46 C47 1.382(5) .
C47 H47 0.9300 .
C47 C48 1.364(6) .
C48 H48 0.9300 .
C48 C49 1.391(4) .
C49 H49 0.9300 .
C50 C51 1.386(3) .
C50 C55 1.401(3) .
C50 P006 1.816(2) .
C51 H51 0.9300 .
C51 C52 1.383(3) .
C52 H52 0.9300 .
C52 C53 1.390(4) .
C53 H53 0.9300 .
C53 C54 1.375(4) .
C54 H54 0.9300 .
C54 C55 1.383(4) .
C55 H55 0.9300 .
C56 C57 1.399(3) .
C56 C61 1.392(3) .
C56 P006 1.818(2) .
C57 H57 0.9300 .
C57 C58 1.384(4) .
C58 H58 0.9300 .
C58 C59 1.388(4) .
C59 H59 0.9300 .
C59 C60 1.380(4) .
C60 H60 0.9300 .
C60 C61 1.392(4) .
C61 H61 0.9300 .
C62 C63 1.485(3) .
C62 O16 1.275(3) .
C62 O17 1.250(3) .
C63 C64 1.379(3) .
C63 C68 1.387(3) .
C64 H64 0.9300 .
C64 C65 1.395(3) .
C65 H65 0.9300 .
C65 C66 1.382(4) .
C66 C67 1.383(4) .
C66 C69 1.537(4) .
C67 H67 0.9300 .
C67 C68 1.377(3) .
C68 H68 0.9300 .
C69 C70 1.542(5) .
C69 C71 1.519(5) .
C69 C72 1.535(5) .
C70 H70A 0.9600 .
C70 H70B 0.9600 .
C70 H70C 0.9600 .
C71 H71A 0.9600 .
C71 H71B 0.9600 .
C71 H71C 0.9600 .
C72 H72A 0.9600 .
C72 H72B 0.9600 .
C72 H72C 0.9600 .
C73 C75 1.487(3) .
C73 O14 1.277(3) .
C73 O15 1.250(3) .
C74 H74 0.9300 .
C74 C75 1.387(4) .
C74 C78 1.386(4) .
C76 H76 0.9300 .
C76 C77 1.382(5) .
C77 C78 1.394(5) .
C77 C79 1.539(4) .
C78 H78 0.9300 .
C79 C80 1.518(6) .
C79 C81 1.504(7) .
C79 C82 1.514(6) .
C80 H80A 0.9600 .
C80 H80B 0.9600 .
C80 H80C 0.9600 .
C81 H81A 0.9600 .
C81 H81B 0.9600 .
C81 H81C 0.9600 .
C82 H82A 0.9600 .
C82 H82B 0.9600 .
C82 H82C 0.9600 .
C83 C84 1.492(3) .
C83 O18 1.264(3) .
C83 O19 1.264(3) .
C84 C85 1.381(4) .
C84 C89 1.392(4) .
C85 H85 0.9300 .
C85 C86 1.394(4) .
C86 H86 0.9300 .
C86 C87 1.380(5) .
C87 C88 1.383(5) .
C87 C90 1.539(4) .
C88 H88 0.9300 .
C88 C89 1.392(4) .
C89 H89 0.9300 .
C90 C91 1.529(6) .
C90 C92 1.516(5) .
C90 C93 1.509(6) .
C91 H91A 0.9600 .
C91 H91B 0.9600 .
C91 H91C 0.9600 .
C92 H92A 0.9600 .
C92 H92B 0.9600 .
C92 H92C 0.9600 .
C93 H93A 0.9600 .
C93 H93B 0.9600 .
C93 H93C 0.9600 .
C94 H94A 0.9600 .
C94 H94B 0.9600 .
C94 H94C 0.9600 .
C94 C95 1.464(6) .
C95 N2 1.121(6) .
C96 H96A 0.9600 .
C96 H96B 0.9600 .
C96 H96C 0.9600 .
C96 C97 1.439(7) .
C97 N1 1.159(7) .
C02Q H02A 0.9600 .
C02Q H02B 0.9600 .
C02Q H02C 0.9600 .
O2 Ti1 1.9370(15) .
O3 Ti1 2.1582(15) .
O4 Ti4 1.9608(15) .
O6 Ti2 1.9285(15) .
O7 Ti2 2.1340(15) .
O8 Ti3 1.9799(15) .
O9 Ti1 1.8620(14) .
O9 Ti2 1.8442(14) .
O10 Ti1 1.8155(14) .
O10 Ti2 1.8313(15) .
O11 Ti3 1.7983(14) .
O11 Ti4 1.8006(14) .
O12 Ti1 1.9821(14) .
O12 Ti3 1.9290(14) 2_666
O12 Ti4 1.9296(14) .
O13 Ti2 1.9810(14) .
O13 Ti3 1.9180(14) .
O13 Ti4 1.9227(14) 2_666
O14 Ti4 1.9766(15) .
O15 Ti2 2.1350(15) 2_666
O16 Ti3 1.9828(15) .
O17 Ti1 2.0930(15) 2_666
O18 Ti3 2.1200(15) .
O19 Ti4 2.1256(15) 2_666
Ti1 O17 2.0930(15) 2_666
Ti2 O15 2.1349(15) 2_666
Ti3 O12 1.9290(14) 2_666
Ti3 Ti4 2.9388(5) 2_666
Ti4 O13 1.9226(14) 2_666
Ti4 O19 2.1256(15) 2_666
Ti4 Ti3 2.9388(5) 2_666

loop_
_geom_hbond_atom_site_label_D
_geom_hbond_atom_site_label_H
_geom_hbond_atom_site_label_A
_geom_hbond_distance_DH
_geom_hbond_distance_HA
_geom_hbond_distance_DA
_geom_hbond_angle_DHA
C51 H51 O5 0.93 2.57 3.401(3) 149.6
C61 H61 O4 0.93 2.38 3.234(3) 152.7

loop_
_geom_torsion_atom_site_label_1
_geom_torsion_atom_site_label_2
_geom_torsion_atom_site_label_3
_geom_torsion_atom_site_label_4
_geom_torsion
_geom_torsion_site_symmetry_4
Ag1 O9 Ti1 O2 -34.90(8) .
Ag1 O9 Ti1 O3 46.61(7) .
Ag1 O9 Ti1 O10 -131.57(7) .
Ag1 O9 Ti1 O12 131.39(7) .
Ag1 O9 Ti2 O6 25.64(9) .
Ag1 O9 Ti2 O7 -55.27(9) .
Ag1 O9 Ti2 O10 123.06(9) .
Ag1 O9 Ti2 O13 -140.79(8) .
C1 C2 C3 C4 175.8(2) .
C1 C2 C7 C6 -175.8(2) .
C2 C1 O5 Ag1 -175.97(14) .
C2 C1 O6 Ti2 -135.50(17) .
C2 C3 C4 C5 -0.4(4) .
C3 C2 C7 C6 2.1(4) .
C3 C4 C5 C6 2.7(4) .
C3 C4 C5 C8 -175.4(3) .
C4 C5 C6 C7 -2.7(5) .
C4 C5 C8 C9 -129.8(4) .
C4 C5 C8 C10 110.2(4) .
C4 C5 C8 C02Q -7.1(6) .
C5 C6 C7 C2 0.4(5) .
C6 C5 C8 C9 52.1(5) .
C6 C5 C8 C10 -67.9(4) .
C6 C5 C8 C02Q 174.8(4) .
C7 C2 C3 C4 -2.1(4) .
C8 C5 C6 C7 175.4(3) .
C11 C12 C13 C14 -178.4(2) .
C11 C12 C17 C16 176.9(2) .
C12 C11 O1 Ag1 -172.04(15) .
C12 C11 O2 Ti1 115.9(2) .
C12 C13 C14 C15 1.6(4) .
C13 C12 C17 C16 -1.1(4) .
C13 C14 C15 C16 -1.2(4) .
C13 C14 C15 C18 178.6(3) .
C14 C15 C16 C17 -0.4(4) .
C14 C15 C18 C19 -59.0(4) .
C14 C15 C18 C20 62.8(4) .
C14 C15 C18 C21 -176.1(3) .
C14 C15 C18 C19A -5.8(6) .
C14 C15 C18 C20A 101.8(6) .
C14 C15 C18 C21A -129.1(7) .
C15 C16 C17 C12 1.5(4) .
C16 C15 C18 C19 120.8(4) .
C16 C15 C18 C20 -117.4(4) .
C16 C15 C18 C21 3.7(4) .
C16 C15 C18 C19A 174.0(5) .
C16 C15 C18 C20A -78.4(7) .
C16 C15 C18 C21A 50.6(7) .
C017 C76 C77 C78 -2.0(5) .
C017 C76 C77 C79 175.4(3) .
C17 C12 C13 C14 -0.5(4) .
C18 C15 C16 C17 179.9(3) .
C22 C23 C24 C25 -178.7(2) .
C22 C23 C28 C27 178.3(2) .
C23 C22 O7 Ti2 148.67(15) .
C23 C22 O8 Ti3 158.83(14) .
C23 C24 C25 C26 0.8(4) .
C24 C23 C28 C27 -0.5(4) .
C24 C25 C26 C27 -1.2(4) .
C24 C25 C26 C29 -179.6(3) .
C25 C26 C27 C28 0.8(4) .
C25 C26 C29 C30 -134.8(3) .
C25 C26 C29 C31 101.9(4) .
C25 C26 C29 C32 -17.5(4) .
C26 C27 C28 C23 0.1(4) .
C27 C26 C29 C30 46.9(4) .
C27 C26 C29 C31 -76.4(4) .
C27 C26 C29 C32 164.1(3) .
C28 C23 C24 C25 0.1(3) .
C29 C26 C27 C28 179.2(3) .
C33 C34 C35 C36 -174.1(2) .
C33 C34 C39 C38 173.3(3) .
C34 C33 O3 Ti1 175.90(14) .
C34 C33 O4 Ti4 -120.75(18) .
C34 C35 C36 C37 0.7(4) .
C35 C34 C39 C38 -3.1(4) .
C35 C36 C37 C38 -2.8(5) .
C35 C36 C37 C40 173.3(3) .
C36 C37 C38 C39 2.0(5) .
C36 C37 C40 C41 9.9(6) .
C36 C37 C40 C42 -110.4(4) .
C36 C37 C40 C43 133.8(4) .
C37 C38 C39 C34 1.0(5) .
C38 C37 C40 C41 -174.0(4) .
C38 C37 C40 C42 65.6(5) .
C38 C37 C40 C43 -50.2(5) .
C39 C34 C35 C36 2.2(4) .
C40 C37 C38 C39 -174.2(3) .
C44 C45 C46 C47 2.0(5) .
C45 C44 C49 C48 1.5(4) .
C45 C44 P006 Ag1 47.5(2) .
C45 C44 P006 C50 -70.0(2) .
C45 C44 P006 C56 179.1(2) .
C45 C46 C47 C48 0.2(5) .
C46 C47 C48 C49 -1.5(6) .
C47 C48 C49 C44 0.6(5) .
C49 C44 C45 C46 -2.8(4) .
C49 C44 P006 Ag1 -133.1(2) .
C49 C44 P006 C50 109.4(2) .
C49 C44 P006 C56 -1.5(3) .
C50 C51 C52 C53 -0.1(4) .
C51 C50 C55 C54 0.5(4) .
C51 C50 P006 Ag1 26.9(2) .
C51 C50 P006 C44 148.61(19) .
C51 C50 P006 C56 -100.52(19) .
C51 C52 C53 C54 0.6(4) .
C52 C53 C54 C55 -0.6(4) .
C53 C54 C55 C50 0.0(4) .
C55 C50 C51 C52 -0.5(4) .
C55 C50 P006 Ag1 -149.92(18) .
C55 C50 P006 C44 -28.3(2) .
C55 C50 P006 C56 82.6(2) .
C56 C57 C58 C59 0.4(4) .
C57 C56 C61 C60 -1.3(4) .
C57 C56 P006 Ag1 -145.12(17) .
C57 C56 P006 C44 85.3(2) .
C57 C56 P006 C50 -23.8(2) .
C57 C58 C59 C60 -0.6(5) .
C58 C59 C60 C61 -0.1(5) .
C59 C60 C61 C56 1.1(4) .
C61 C56 C57 C58 0.6(4) .
C61 C56 P006 Ag1 32.4(2) .
C61 C56 P006 C44 -97.2(2) .
C61 C56 P006 C50 153.73(19) .
C62 C63 C64 C65 177.9(2) .
C62 C63 C68 C67 -177.0(3) .
C63 C62 O16 Ti3 -128.82(17) .
C63 C62 O17 Ti1 -177.09(14) 2_666
C63 C64 C65 C66 -0.5(5) .
C64 C63 C68 C67 2.0(4) .
C64 C65 C66 C67 1.2(5) .
C64 C65 C66 C69 179.5(3) .
C65 C66 C67 C68 -0.4(5) .
C65 C66 C69 C70 -112.8(4) .
C65 C66 C69 C71 127.8(3) .
C65 C66 C69 C72 7.1(5) .
C66 C67 C68 C63 -1.3(5) .
C67 C66 C69 C70 65.5(4) .
C67 C66 C69 C71 -53.9(4) .
C67 C66 C69 C72 -174.6(3) .
C68 C63 C64 C65 -1.1(4) .
C69 C66 C67 C68 -178.7(3) .
C75 C017 C76 C77 2.1(4) .
C75 C73 O14 Ti4 131.89(17) .
C75 C73 O15 Ti2 168.68(15) 2_666
C75 C74 C78 C77 1.6(5) .
C76 C017 C75 C73 -176.5(2) .
C76 C017 C75 C74 -0.3(4) .
C76 C77 C78 C74 0.1(5) .
C76 C77 C79 C80 130.9(4) .
C76 C77 C79 C81 9.3(5) .
C76 C77 C79 C82 -108.4(4) .
C78 C74 C75 C017 -1.5(4) .
C78 C74 C75 C73 174.6(3) .
C78 C77 C79 C80 -51.8(5) .
C78 C77 C79 C81 -173.4(3) .
C78 C77 C79 C82 68.9(5) .
C79 C77 C78 C74 -177.3(3) .
C83 C84 C85 C86 178.9(3) .
C83 C84 C89 C88 -178.5(3) .
C84 C83 O18 Ti3 179.52(14) .
C84 C83 O19 Ti4 -175.82(14) 2_666
C84 C85 C86 C87 -0.6(5) .
C85 C84 C89 C88 2.0(5) .
C85 C86 C87 C88 2.3(5) .
C85 C86 C87 C90 -178.4(3) .
C86 C87 C88 C89 -1.9(5) .
C86 C87 C90 C91 7.1(5) .
C86 C87 C90 C92 -111.5(4) .
C86 C87 C90 C93 129.3(4) .
C87 C88 C89 C84 -0.3(6) .
C88 C87 C90 C91 -173.6(4) .
C88 C87 C90 C92 67.7(5) .
C88 C87 C90 C93 -51.5(5) .
C89 C84 C85 C86 -1.6(4) .
C90 C87 C88 C89 178.8(3) .
O1 C11 C12 C13 -165.6(2) .
O1 C11 C12 C17 16.5(3) .
O1 C11 O2 Ti1 -63.9(3) .
O2 C11 C12 C13 14.6(3) .
O2 C11 C12 C17 -163.3(2) .
O2 C11 O1 Ag1 7.8(3) .
O3 C33 C34 C35 15.9(3) .
O3 C33 C34 C39 -160.4(2) .
O3 C33 O4 Ti4 58.1(3) .
O4 C33 C34 C35 -165.2(2) .
O4 C33 C34 C39 18.4(3) .
O4 C33 O3 Ti1 -2.9(3) .
O5 C1 C2 C3 -1.7(3) .
O5 C1 C2 C7 176.1(2) .
O5 C1 O6 Ti2 46.0(3) .
O6 C1 C2 C3 179.7(2) .
O6 C1 C2 C7 -2.4(3) .
O6 C1 O5 Ag1 2.5(3) .
O7 C22 C23 C24 4.3(3) .
O7 C22 C23 C28 -174.5(2) .
O7 C22 O8 Ti3 -22.4(3) .
O8 C22 C23 C24 -176.8(2) .
O8 C22 C23 C28 4.4(3) .
O8 C22 O7 Ti2 -30.1(3) .
O14 C73 C75 C017 15.1(3) .
O14 C73 C75 C74 -161.0(2) .
O14 C73 O15 Ti2 -12.0(3) 2_666
O15 C73 C75 C017 -165.5(2) .
O15 C73 C75 C74 18.4(3) .
O15 C73 O14 Ti4 -47.5(3) .
O16 C62 C63 C64 -1.6(3) .
O16 C62 C63 C68 177.4(2) .
O16 C62 O17 Ti1 2.8(3) 2_666
O17 C62 C63 C64 178.3(2) .
O17 C62 C63 C68 -2.7(3) .
O17 C62 O16 Ti3 51.3(3) .
O18 C83 C84 C85 -13.8(3) .
O18 C83 C84 C89 166.8(2) .
O18 C83 O19 Ti4 4.1(3) 2_666
O19 C83 C84 C85 166.1(2) .
O19 C83 C84 C89 -13.3(3) .
O19 C83 O18 Ti3 -0.4(3) .
P006 C44 C45 C46 176.6(2) .
P006 C44 C49 C48 -177.9(3) .
P006 C50 C51 C52 -177.5(2) .
P006 C50 C55 C54 177.34(19) .
P006 C56 C57 C58 178.0(2) .
P006 C56 C61 C60 -178.9(2) .
Ti1 O9 Ti2 O6 -97.87(7) .
Ti1 O9 Ti2 O7 -178.78(6) .
Ti1 O9 Ti2 O10 -0.44(6) .
Ti1 O9 Ti2 O13 95.71(6) .
Ti1 O10 Ti2 O6 97.91(7) .
Ti1 O10 Ti2 O9 0.45(7) .
Ti1 O10 Ti2 O13 -91.41(7) .
Ti1 O10 Ti2 O15 -177.60(7) 2_666
Ti2 O9 Ti1 O2 97.11(7) .
Ti2 O9 Ti1 O3 178.62(6) .
Ti2 O9 Ti1 O10 0.45(6) .
Ti2 O9 Ti1 O12 -96.60(6) .
Ti2 O10 Ti1 O2 -97.04(7) .
Ti2 O10 Ti1 O9 -0.45(6) .
Ti2 O10 Ti1 O12 92.38(7) .
Ti2 O10 Ti1 O17 177.72(6) 2_666
Ti3 O11 Ti4 O4 134.07(15) .
Ti3 O11 Ti4 O12 43.20(15) .
Ti3 O11 Ti4 O13 -38.63(16) 2_666
Ti3 O11 Ti4 O14 -130.05(15) .
Ti3 O11 Ti4 Ti3 2.30(16) 2_666
Ti4 O11 Ti3 O8 -136.18(15) .
Ti4 O11 Ti3 O12 38.58(15) 2_666
Ti4 O11 Ti3 O13 -42.71(15) .
Ti4 O11 Ti3 O16 130.77(15) .
Ti4 O11 Ti3 Ti4 -2.26(16) 2_666
